data_1567451
loop_
_publ_author_name
'Sellin, Malte'
'Friedmann, Christian'
'Mayl\"ander, Maximilian'
'Richert, Sabine'
'Krossing, Ingo'

_publ_section_title
;
 Towards clustered carbonyl cations [M3(CO)14]2+ (M = Ru, Os): the need
 for innocent deelectronation
;
_journal_issue 32
_journal_name_full 'Chemical Science'
_journal_page_first 9147
_journal_page_last 9158
_journal_paper_doi 10.1039/D2SC02358J
_journal_volume 13
_journal_year 2022
_chemical_formula_moiety 'C16 Al F36 O4, C13 N O13 Ru4'
_chemical_formula_sum 'C29 Al F36 N O17 Ru4'
_chemical_formula_weight 1749.56
_space_group_crystal_system monoclinic
_space_group_IT_number 14
_space_group_name_Hall '-P 2ybc'
_space_group_name_H-M_alt 'P 1 21/c 1'
_atom_sites_solution_primary direct
_audit_creation_method
;
FinalCif V98 by Daniel Kratzert, Freiburg 2022,
https://dkratzert.de/finalcif.html
;
_audit_update_record
;
2022-02-11 deposited with the CCDC.	2022-07-07 downloaded from the CCDC.
;
_cell_angle_alpha 90
_cell_angle_beta 95.87(2)
_cell_angle_gamma 90
_cell_formula_units_Z 8
_cell_length_a 15.639(14)
_cell_length_b 15.156(14)
_cell_length_c 41.36(4)
_cell_measurement_reflns_used 9931
_cell_measurement_temperature 100(2)
_cell_measurement_theta_max 24.2605
_cell_measurement_theta_min 2.2595
_cell_volume 9752(16)
_computing_cell_refinement 'SAINT V8.40B'
_computing_data_collection 'Bruker BIS 2018.9.0.3/05-Dec-2018 && APEX3_2019.1-0'
_computing_data_reduction 'SAINT V8.40B'
_computing_structure_refinement 'SHELXL-2018/3 (Sheldrick, 2018)'
_computing_structure_solution 'SHELXT 2018/2 (Sheldrick, 2018)'
_diffrn_ambient_temperature 100(2)
_diffrn_detector 'Image Plate'
_diffrn_detector_type 'Rigaku Image Plate'
_diffrn_measured_fraction_theta_full 0.999
_diffrn_measured_fraction_theta_max 0.982
_diffrn_measurement_device 'four-circle diffractometer'
_diffrn_measurement_device_type 'Rigaku R-AXIS SPIDER'
_diffrn_measurement_method '\w scans'
_diffrn_measurement_specimen_support 'MiTeGen micromount'
_diffrn_radiation_monochromator graphite
_diffrn_radiation_probe x-ray
_diffrn_radiation_type MoK\a
_diffrn_radiation_wavelength 0.71073
_diffrn_reflns_av_R_equivalents 0.1000
_diffrn_reflns_av_unetI/netI 0.0867
_diffrn_reflns_Laue_measured_fraction_full 0.999
_diffrn_reflns_Laue_measured_fraction_max 0.982
_diffrn_reflns_limit_h_max 20
_diffrn_reflns_limit_h_min -20
_diffrn_reflns_limit_k_max 16
_diffrn_reflns_limit_k_min -19
_diffrn_reflns_limit_l_max 54
_diffrn_reflns_limit_l_min -54
_diffrn_reflns_number 135688
_diffrn_reflns_point_group_measured_fraction_full 0.999
_diffrn_reflns_point_group_measured_fraction_max 0.982
_diffrn_reflns_theta_full 25.242
_diffrn_reflns_theta_max 28.022
_diffrn_reflns_theta_min 0.990
_diffrn_source 'sealed X-ray tube'
_diffrn_source_current 0.6
_diffrn_source_voltage 50.0
_exptl_absorpt_coefficient_mu 1.440
_exptl_absorpt_correction_T_max 0.7456
_exptl_absorpt_correction_T_min 0.5889
_exptl_absorpt_correction_type multi-scan
_exptl_absorpt_process_details
;
SADABS-2016/2 - Bruker AXS area detector scaling and absorption correction:
Krause, L., Herbst-Irmer, R., Sheldrick G.M. & Stalke D., J. Appl. Cryst. 48
(2015) 3-10
;
_exptl_crystal_colour red
_exptl_crystal_density_diffrn 2.383
_exptl_crystal_description plate
_exptl_crystal_F_000 6640
_exptl_crystal_recrystallization_method 'Re-crystallisation from solvent: 1,2,3,4-Tetrafluorobenzene, n-pentane'
_exptl_crystal_size_max 0.23
_exptl_crystal_size_mid 0.17
_exptl_crystal_size_min 0.05
_refine_diff_density_max 0.807
_refine_diff_density_min -1.028
_refine_diff_density_rms 0.157
_refine_ls_extinction_method none
_refine_ls_goodness_of_fit_ref 1.005
_refine_ls_hydrogen_treatment undef
_refine_ls_matrix_type full
_refine_ls_number_parameters 1966
_refine_ls_number_reflns 23163
_refine_ls_number_restraints 19111
_refine_ls_restrained_S_all 0.832
_refine_ls_R_factor_all 0.0889
_refine_ls_R_factor_gt 0.0436
_refine_ls_shift/su_max 0.002
_refine_ls_shift/su_mean 0.000
_refine_ls_structure_factor_coef Fsqd
_refine_ls_weighting_details 'w=1/[\s^2^(Fo^2^)+(0.0306P)^2^+3.5066P] where P=(Fo^2^+2Fc^2^)/3'
_refine_ls_weighting_scheme calc
_refine_ls_wR_factor_gt 0.0740
_refine_ls_wR_factor_ref 0.0867
_reflns_Friedel_coverage 0.000
_reflns_number_gt 15319
_reflns_number_total 23163
_reflns_threshold_expression 'I > 2\s(I)'
_cod_data_source_file d2sc02358j2.cif
_cod_data_source_block p21c_a
_cod_depositor_comments 'Adding full bibliography for 1567449--1567458.cif.'
_cod_original_cell_volume 9752(15)
_cod_original_sg_symbol_H-M 'P 21/c'
_cod_database_code 1567451
_shelx_shelxl_version_number 2018/3
_shelx_space_group_comment
;
The symmetry employed for this shelxl refinement is uniquely defined
by the following loop, which should always be used as a source of
symmetry information in preference to the above space-group names.
They are only intended as comments.
;
_olex2_diffrn_ambient_temperature_device 'Bruker Kryoflex II'

loop_
_space_group_symop_operation_xyz
'x, y, z'
'-x, y+1/2, -z+1/2'
'-x, -y, -z'
'x, -y-1/2, z-1/2'

loop_
_atom_site_label
_atom_site_type_symbol
_atom_site_fract_x
_atom_site_fract_y
_atom_site_fract_z
_atom_site_U_iso_or_equiv
_atom_site_adp_type
_atom_site_occupancy
_atom_site_site_symmetry_order
_atom_site_calc_flag
_atom_site_refinement_flags_posn
_atom_site_refinement_flags_adp
_atom_site_refinement_flags_occupancy
_atom_site_disorder_assembly
_atom_site_disorder_group
Ru2 Ru 0.71154(2) 0.73078(3) 0.24042(2) 0.01755(9) Uani 1 1 d . . . . .
Ru3 Ru 0.73086(2) 0.80388(2) 0.30215(2) 0.01551(9) Uani 1 1 d . . . . .
Ru4 Ru 0.69386(2) 0.91248(2) 0.24771(2) 0.01676(9) Uani 1 1 d . . . . .
Ru5 Ru 0.34458(2) 0.26179(3) 0.49871(2) 0.01687(9) Uani 1 1 d . . . . .
Ru6 Ru 0.25543(2) 0.13070(3) 0.52792(2) 0.01577(9) Uani 1 1 d . . . . .
Ru7 Ru 0.12301(2) 0.24783(3) 0.53253(2) 0.01696(9) Uani 1 1 d . . . . .
Ru8 Ru 0.17863(2) 0.21484(3) 0.47134(2) 0.01697(9) Uani 1 1 d . . . . .
Al1 Al 0.71183(9) 0.33930(9) 0.39687(3) 0.0136(3) Uani 1 1 d . . . . .
Al2 Al 0.78539(8) 0.32872(9) 0.14863(3) 0.0130(3) Uani 1 1 d . . . . .
Ru1 Ru 0.84169(2) 0.84108(3) 0.22410(2) 0.01836(10) Uani 1 1 d . . . . .
O1 O 0.8218(2) 0.8480(3) 0.14924(8) 0.0372(10) Uani 1 1 d . . . . .
O2 O 0.9675(2) 0.9956(3) 0.23185(8) 0.0348(10) Uani 1 1 d . . . . .
O3 O 0.9909(2) 0.7120(3) 0.22824(9) 0.0404(10) Uani 1 1 d . . . . .
O4 O 0.6652(2) 1.0086(2) 0.18156(8) 0.0347(10) Uani 1 1 d . . . . .
O5 O 0.8106(2) 1.0618(2) 0.27749(8) 0.0312(9) Uani 1 1 d . . . . .
O6 O 0.5486(2) 0.9802(2) 0.28658(8) 0.0318(9) Uani 1 1 d . . . . .
O7 O 0.7933(2) 0.9296(2) 0.35696(8) 0.0301(9) Uani 1 1 d . . . . .
O8 O 0.5626(2) 0.7753(2) 0.33350(8) 0.0295(9) Uani 1 1 d . . . . .
O9 O 0.8309(2) 0.6497(2) 0.33392(8) 0.0346(10) Uani 1 1 d . . . . .
O10 O 0.5592(2) 0.6201(2) 0.25964(8) 0.0322(9) Uani 1 1 d . . . . .
O11 O 0.8331(2) 0.5800(2) 0.25947(9) 0.0365(10) Uani 1 1 d . . . . .
O12 O 0.6946(2) 0.6868(2) 0.16692(8) 0.0289(9) Uani 1 1 d . . . . .
O13 O 0.5316(2) 0.8187(2) 0.21578(8) 0.0272(8) Uani 1 1 d . . . . .
O14 O 0.4801(2) 0.3205(2) 0.55214(8) 0.0282(9) Uani 1 1 d . . . . .
O15 O 0.4806(2) 0.1584(2) 0.46514(8) 0.0299(9) Uani 1 1 d . . . . .
O16 O 0.3682(3) 0.4318(3) 0.46138(9) 0.0402(10) Uani 1 1 d . . . . .
O17 O 0.2686(2) 0.2109(2) 0.40793(8) 0.0364(10) Uani 1 1 d . . . . .
O18 O 0.1378(2) 0.4114(2) 0.45740(9) 0.0360(10) Uani 1 1 d . . . . .
O19 O -0.0095(2) 0.1599(2) 0.45075(9) 0.0318(9) Uani 1 1 d . . . . .
O20 O 0.4075(2) 0.0086(2) 0.51511(8) 0.0273(8) Uani 1 1 d . . . . .
O21 O 0.3343(2) 0.1597(2) 0.59678(8) 0.0250(8) Uani 1 1 d . . . . .
O22 O 0.1308(2) -0.0068(2) 0.55209(9) 0.0364(10) Uani 1 1 d . . . . .
O23 O 0.1496(2) 0.2521(3) 0.60606(8) 0.0343(10) Uani 1 1 d . . . . .
O24 O -0.0451(2) 0.1415(2) 0.53026(8) 0.0344(9) Uani 1 1 d . . . . .
O25 O 0.0324(2) 0.4269(2) 0.52755(8) 0.0295(9) Uani 1 1 d . . . . .
O26 O 0.1832(2) 0.0115(2) 0.46676(7) 0.0252(8) Uani 1 1 d . . . . .
N1 N 0.2360(2) 0.2627(2) 0.51722(8) 0.0165(9) Uani 1 1 d . . . . .
N2 N 0.7921(2) 0.8236(2) 0.26455(8) 0.0172(9) Uani 1 1 d . . . . .
C1 C 0.8317(3) 0.8470(3) 0.17677(12) 0.0259(12) Uani 1 1 d . . . . .
C2 C 0.9204(3) 0.9385(4) 0.22849(11) 0.0224(12) Uani 1 1 d . . . . .
C3 C 0.9354(3) 0.7602(4) 0.22583(12) 0.0281(13) Uani 1 1 d . . . . .
C4 C 0.6777(3) 0.9745(3) 0.20577(12) 0.0241(12) Uani 1 1 d . . . . .
C5 C 0.7682(3) 1.0081(3) 0.26646(11) 0.0222(12) Uani 1 1 d . . . . .
C6 C 0.6023(3) 0.9538(3) 0.27312(11) 0.0223(11) Uani 1 1 d . . . . .
C7 C 0.7699(3) 0.8837(3) 0.33643(12) 0.0209(12) Uani 1 1 d . . . . .
C8 C 0.6253(3) 0.7837(3) 0.32260(10) 0.0192(11) Uani 1 1 d . . . . .
C9 C 0.7912(3) 0.7071(3) 0.32326(11) 0.0213(12) Uani 1 1 d . . . . .
C10 C 0.6154(3) 0.6618(3) 0.25342(11) 0.0221(12) Uani 1 1 d . . . . .
C11 C 0.7869(4) 0.6342(3) 0.25177(12) 0.0254(12) Uani 1 1 d . . . . .
C12 C 0.7018(3) 0.7026(3) 0.19364(12) 0.0227(12) Uani 1 1 d . . . . .
C13 C 0.5992(3) 0.8307(3) 0.22704(11) 0.0217(12) Uani 1 1 d . . . . .
C14 C 0.4302(3) 0.2969(3) 0.53238(11) 0.0191(11) Uani 1 1 d . . . . .
C15 C 0.4309(3) 0.1991(3) 0.47679(11) 0.0211(11) Uani 1 1 d . . . . .
C16 C 0.3602(3) 0.3682(4) 0.47518(12) 0.0260(12) Uani 1 1 d . . . . .
C17 C 0.2388(3) 0.2095(3) 0.43162(11) 0.0241(12) Uani 1 1 d . . . . .
C18 C 0.1517(3) 0.3404(4) 0.46223(11) 0.0241(12) Uani 1 1 d . . . . .
C19 C 0.0582(4) 0.1831(3) 0.45816(11) 0.0224(12) Uani 1 1 d . . . . .
C20 C 0.3522(3) 0.0544(3) 0.51917(11) 0.0235(12) Uani 1 1 d . . . . .
C21 C 0.3056(3) 0.1479(3) 0.57099(12) 0.0220(12) Uani 1 1 d . . . . .
C22 C 0.1764(3) 0.0433(3) 0.54321(11) 0.0224(11) Uani 1 1 d . . . . .
C23 C 0.1375(3) 0.2535(3) 0.57880(12) 0.0260(12) Uani 1 1 d . . . . .
C24 C 0.0170(3) 0.1827(3) 0.53251(11) 0.0251(12) Uani 1 1 d . . . . .
C25 C 0.0649(3) 0.3599(4) 0.52900(11) 0.0245(12) Uani 1 1 d . . . . .
C26 C 0.1921(3) 0.0830(4) 0.47484(11) 0.0220(12) Uani 1 1 d . . . . .
O1_1 O 0.7639(6) 0.2992(6) 0.18744(17) 0.0177(12) Uani 0.828(5) 1 d D U P A 1
C1_1 C 0.7175(4) 0.3142(4) 0.21270(14) 0.0179(10) Uani 0.828(5) 1 d D U P A 1
C2_1 C 0.6722(4) 0.4053(4) 0.21028(13) 0.0250(11) Uani 0.828(5) 1 d D U P A 1
F1_1 F 0.6027(3) 0.4041(3) 0.18879(12) 0.0314(12) Uani 0.828(5) 1 d D U P A 1
F2_1 F 0.6464(3) 0.4329(3) 0.23847(10) 0.0351(12) Uani 0.828(5) 1 d D U P A 1
F3_1 F 0.7237(5) 0.4673(5) 0.20011(17) 0.0320(15) Uani 0.828(5) 1 d D U P A 1
C3_1 C 0.7789(4) 0.3110(4) 0.24412(12) 0.0248(11) Uani 0.828(5) 1 d D U P A 1
F4_1 F 0.8334(3) 0.2435(5) 0.2441(2) 0.0345(14) Uani 0.828(5) 1 d D U P A 1
F5_1 F 0.8261(3) 0.3838(4) 0.24770(16) 0.0360(14) Uani 0.828(5) 1 d D U P A 1
F6_1 F 0.7366(3) 0.3008(3) 0.27055(9) 0.0370(12) Uani 0.828(5) 1 d D U P A 1
C4_1 C 0.6477(4) 0.2412(4) 0.21341(13) 0.0258(11) Uani 0.828(5) 1 d D U P A 1
F7_1 F 0.6818(3) 0.1659(3) 0.22595(15) 0.0340(12) Uani 0.828(5) 1 d D U P A 1
F8_1 F 0.5856(4) 0.2633(4) 0.23197(16) 0.0372(15) Uani 0.828(5) 1 d D U P A 1
F9_1 F 0.6113(6) 0.2235(5) 0.1838(2) 0.0319(14) Uani 0.828(5) 1 d D U P A 1
O1_2 O 0.765(3) 0.301(3) 0.1870(8) 0.019(4) Uani 0.172(5) 1 d D U P A 2
C1_2 C 0.7209(12) 0.3124(11) 0.2133(5) 0.021(2) Uani 0.172(5) 1 d D U P A 2
C2_2 C 0.7504(12) 0.2404(12) 0.2387(4) 0.027(3) Uani 0.172(5) 1 d D U P A 2
F1_2 F 0.8350(13) 0.230(2) 0.2412(10) 0.031(4) Uani 0.172(5) 1 d D U P A 2
F2_2 F 0.7252(16) 0.2590(14) 0.2677(4) 0.033(4) Uani 0.172(5) 1 d D U P A 2
F3_2 F 0.7145(14) 0.1627(12) 0.2299(6) 0.027(4) Uani 0.172(5) 1 d D U P A 2
C3_2 C 0.6233(11) 0.3018(13) 0.2033(4) 0.023(3) Uani 0.172(5) 1 d D U P A 2
F4_2 F 0.5911(15) 0.3719(13) 0.1866(6) 0.026(4) Uani 0.172(5) 1 d D U P A 2
F5_2 F 0.608(3) 0.231(2) 0.1842(9) 0.025(4) Uani 0.172(5) 1 d D U P A 2
F6_2 F 0.5770(19) 0.2908(19) 0.2285(7) 0.027(4) Uani 0.172(5) 1 d D U P A 2
C4_2 C 0.7400(12) 0.4046(11) 0.2282(4) 0.027(3) Uani 0.172(5) 1 d D U P A 2
F7_2 F 0.739(2) 0.466(2) 0.2051(7) 0.026(4) Uani 0.172(5) 1 d D U P A 2
F8_2 F 0.6844(13) 0.4286(16) 0.2491(5) 0.031(4) Uani 0.172(5) 1 d D U P A 2
F9_2 F 0.8187(14) 0.4077(18) 0.2442(8) 0.034(4) Uani 0.172(5) 1 d D U P A 2
O1_3 O 0.8480(2) 0.4227(3) 0.14772(9) 0.0159(7) Uani 0.956(3) 1 d D U P A 1
C1_3 C 0.9277(3) 0.4576(3) 0.15266(11) 0.0184(9) Uani 0.956(3) 1 d D U P A 1
C2_3 C 0.9923(3) 0.3957(3) 0.17237(12) 0.0247(10) Uani 0.956(3) 1 d D U P A 1
F1_3 F 1.02376(19) 0.3335(2) 0.15296(8) 0.0350(8) Uani 0.956(3) 1 d D U P A 1
F2_3 F 1.06091(19) 0.4384(2) 0.18699(7) 0.0282(8) Uani 0.956(3) 1 d D U P A 1
F3_3 F 0.95590(19) 0.3519(2) 0.19462(7) 0.0331(8) Uani 0.956(3) 1 d D U P A 1
C3_3 C 0.9219(3) 0.5445(3) 0.17157(12) 0.0294(11) Uani 0.956(3) 1 d D U P A 1
F4_3 F 0.8542(2) 0.5923(2) 0.16114(9) 0.0412(9) Uani 0.956(3) 1 d D U P A 1
F5_3 F 0.9127(2) 0.5252(2) 0.20336(7) 0.0408(9) Uani 0.956(3) 1 d D U P A 1
F6_3 F 0.9914(2) 0.5959(2) 0.17128(8) 0.0368(9) Uani 0.956(3) 1 d D U P A 1
C4_3 C 0.9610(3) 0.4771(4) 0.11916(11) 0.0266(10) Uani 0.956(3) 1 d D U P A 1
F7_3 F 0.9182(2) 0.5485(2) 0.10506(7) 0.0394(9) Uani 0.956(3) 1 d D U P A 1
F8_3 F 1.04408(18) 0.4983(2) 0.12169(7) 0.0328(8) Uani 0.956(3) 1 d D U P A 1
F9_3 F 0.9468(2) 0.4116(2) 0.09890(7) 0.0418(9) Uani 0.956(3) 1 d D U P A 1
O1_4 O 0.841(3) 0.420(4) 0.1460(15) 0.022(5) Uani 0.044(3) 1 d D U P A 2
C1_4 C 0.917(2) 0.461(2) 0.1512(7) 0.024(3) Uani 0.044(3) 1 d D U P A 2
C2_4 C 0.935(2) 0.519(3) 0.1219(7) 0.030(3) Uani 0.044(3) 1 d D U P A 2
F1_4 F 0.889(3) 0.593(3) 0.1234(12) 0.029(5) Uani 0.044(3) 1 d D U P A 2
F2_4 F 1.019(2) 0.539(4) 0.1229(13) 0.033(4) Uani 0.044(3) 1 d D U P A 2
F3_4 F 0.915(4) 0.476(4) 0.0940(8) 0.031(4) Uani 0.044(3) 1 d D U P A 2
C3_4 C 0.992(2) 0.394(2) 0.1579(9) 0.028(3) Uani 0.044(3) 1 d D U P A 2
F4_4 F 0.972(3) 0.332(3) 0.1787(13) 0.031(4) Uani 0.044(3) 1 d D U P A 2
F5_4 F 1.012(3) 0.360(3) 0.1297(11) 0.030(4) Uani 0.044(3) 1 d D U P A 2
F6_4 F 1.061(3) 0.434(4) 0.1732(13) 0.029(5) Uani 0.044(3) 1 d D U P A 2
C4_4 C 0.920(3) 0.522(2) 0.1816(8) 0.030(3) Uani 0.044(3) 1 d D U P A 2
F7_4 F 0.935(4) 0.470(3) 0.2077(8) 0.028(4) Uani 0.044(3) 1 d D U P A 2
F8_4 F 0.984(4) 0.580(4) 0.1811(14) 0.033(5) Uani 0.044(3) 1 d D U P A 2
F9_4 F 0.847(3) 0.567(3) 0.1814(14) 0.034(4) Uani 0.044(3) 1 d D U P A 2
O1_5 O 0.68858(18) 0.3493(2) 0.12625(7) 0.0152(7) Uani 1 1 d D U . . .
C1_5 C 0.6464(3) 0.3919(3) 0.10067(10) 0.0155(10) Uani 1 1 d D U . . .
C2_5 C 0.6619(3) 0.4928(3) 0.10296(11) 0.0216(11) Uani 1 1 d D U . . .
F1_5 F 0.73866(16) 0.51462(17) 0.09310(6) 0.0252(7) Uani 1 1 d D U . . .
F2_5 F 0.60253(17) 0.53916(18) 0.08462(6) 0.0290(7) Uani 1 1 d D U . . .
F3_5 F 0.66226(17) 0.52025(17) 0.13354(6) 0.0263(7) Uani 1 1 d D U . . .
C3_5 C 0.5494(3) 0.3723(3) 0.10083(10) 0.0199(10) Uani 1 1 d D U . . .
F4_5 F 0.53566(16) 0.28831(17) 0.10754(6) 0.0234(6) Uani 1 1 d D U . . .
F5_5 F 0.51611(16) 0.42067(18) 0.12361(6) 0.0258(7) Uani 1 1 d D U . . .
F6_5 F 0.50424(17) 0.39165(19) 0.07231(6) 0.0274(7) Uani 1 1 d D U . . .
C4_5 C 0.6769(3) 0.3575(3) 0.06824(10) 0.0191(10) Uani 1 1 d D U . . .
F7_5 F 0.64336(17) 0.27909(17) 0.06044(6) 0.0249(7) Uani 1 1 d D U . . .
F8_5 F 0.65418(18) 0.41272(19) 0.04324(6) 0.0279(7) Uani 1 1 d D U . . .
F9_5 F 0.76178(16) 0.34989(17) 0.07074(6) 0.0225(6) Uani 1 1 d D U . . .
O1_6 O 0.84445(19) 0.24508(19) 0.13332(7) 0.0174(7) Uani 1 1 d D U . . .
C1_6 C 0.8497(3) 0.1571(3) 0.12827(10) 0.0187(10) Uani 1 1 d D U . . .
C2_6 C 0.8883(3) 0.1107(3) 0.15995(10) 0.0203(10) Uani 1 1 d D U . . .
F1_6 F 0.82889(17) 0.10385(18) 0.18105(6) 0.0261(7) Uani 1 1 d D U . . .
F2_6 F 0.91532(18) 0.02866(18) 0.15475(7) 0.0304(7) Uani 1 1 d D U . . .
F3_6 F 0.95352(18) 0.15542(19) 0.17464(7) 0.0301(7) Uani 1 1 d D U . . .
C3_6 C 0.9108(3) 0.1424(3) 0.10122(11) 0.0232(11) Uani 1 1 d D U . . .
F4_6 F 0.89604(18) 0.20167(18) 0.07766(6) 0.0317(8) Uani 1 1 d D U . . .
F5_6 F 0.99340(18) 0.1516(2) 0.11310(7) 0.0365(8) Uani 1 1 d D U . . .
F6_6 F 0.90239(19) 0.06286(18) 0.08771(7) 0.0329(8) Uani 1 1 d D U . . .
C4_6 C 0.7604(3) 0.1169(3) 0.11687(10) 0.0214(11) Uani 1 1 d D U . . .
F7_6 F 0.73683(19) 0.13609(19) 0.08583(6) 0.0328(7) Uani 1 1 d D U . . .
F8_6 F 0.75921(18) 0.02876(17) 0.11952(7) 0.0296(7) Uani 1 1 d D U . . .
F9_6 F 0.70108(16) 0.14900(18) 0.13437(6) 0.0262(7) Uani 1 1 d D U . . .
O1_8 O 0.79924(18) 0.3577(2) 0.37567(7) 0.0181(7) Uani 1 1 d D U . . .
C1_8 C 0.8844(3) 0.3480(3) 0.37315(10) 0.0183(10) Uani 1 1 d D U . . .
C2_8 C 0.9393(3) 0.3901(3) 0.40228(11) 0.0243(11) Uani 1 1 d D U . . .
F1_8 F 0.94176(18) 0.3389(2) 0.42865(6) 0.0321(7) Uani 1 1 d D U . . .
F2_8 F 1.02068(17) 0.40329(19) 0.39604(7) 0.0309(7) Uani 1 1 d D U . . .
F3_8 F 0.90749(19) 0.46745(19) 0.41004(7) 0.0347(8) Uani 1 1 d D U . . .
C3_8 C 0.9036(3) 0.3961(3) 0.34126(11) 0.0269(12) Uani 1 1 d D U . . .
F4_8 F 0.84423(19) 0.3778(2) 0.31735(6) 0.0427(9) Uani 1 1 d D U . . .
F5_8 F 0.90582(18) 0.4830(2) 0.34538(7) 0.0363(8) Uani 1 1 d D U . . .
F6_8 F 0.97995(17) 0.3713(2) 0.33168(7) 0.0377(8) Uani 1 1 d D U . . .
C4_8 C 0.9093(3) 0.2494(3) 0.37087(12) 0.0291(12) Uani 1 1 d D U . . .
F7_8 F 0.88513(19) 0.2170(2) 0.34139(8) 0.0427(9) Uani 1 1 d D U . . .
F8_8 F 0.99390(17) 0.2357(2) 0.37736(8) 0.0390(8) Uani 1 1 d D U . . .
F9_8 F 0.87025(19) 0.20197(19) 0.39223(8) 0.0388(8) Uani 1 1 d D U . . .
O1_9 O 0.7458(2) 0.3531(2) 0.43756(7) 0.0221(8) Uani 1 1 d D U . . .
C1_9 C 0.7312(3) 0.3337(3) 0.46858(10) 0.0244(11) Uani 1 1 d D U . . .
C2_9 C 0.7462(3) 0.2342(4) 0.47554(12) 0.0357(13) Uani 1 1 d D U . . .
F1_9 F 0.6780(2) 0.1862(2) 0.46429(7) 0.0413(8) Uani 1 1 d D U . . .
F2_9 F 0.7624(2) 0.2170(2) 0.50725(7) 0.0548(10) Uani 1 1 d D U . . .
F3_9 F 0.8124(2) 0.2044(2) 0.46103(8) 0.0552(11) Uani 1 1 d D U . . .
C3_9 C 0.7952(4) 0.3879(4) 0.49142(12) 0.0515(17) Uani 1 1 d D U . . .
F4_9 F 0.7999(2) 0.4711(3) 0.48097(7) 0.0650(12) Uani 1 1 d D U . . .
F5_9 F 0.8738(2) 0.3541(3) 0.49255(8) 0.0748(13) Uani 1 1 d D U . . .
F6_9 F 0.7730(2) 0.3918(3) 0.52184(7) 0.0662(12) Uani 1 1 d D U . . .
C4_9 C 0.6379(3) 0.3588(3) 0.47490(11) 0.0291(12) Uani 1 1 d D U . . .
F7_9 F 0.6290(2) 0.4457(2) 0.47775(7) 0.0447(9) Uani 1 1 d D U . . .
F8_9 F 0.61462(19) 0.3216(2) 0.50203(6) 0.0414(9) Uani 1 1 d D U . . .
F9_9 F 0.58200(17) 0.3322(2) 0.45026(7) 0.0307(7) Uani 1 1 d D U . . .
O1_10 O 0.66970(19) 0.2346(2) 0.39145(7) 0.0177(7) Uani 1 1 d D U . . .
C1_10 C 0.6239(3) 0.1789(3) 0.37104(10) 0.0170(10) Uani 1 1 d D U . . .
C2_10 C 0.6422(3) 0.0837(3) 0.38351(12) 0.0275(12) Uani 1 1 d D U . . .
F1_10 F 0.59897(19) 0.06481(19) 0.40875(7) 0.0356(8) Uani 1 1 d D U . . .
F2_10 F 0.61982(18) 0.02319(19) 0.36026(7) 0.0340(7) Uani 1 1 d D U . . .
F3_10 F 0.72508(18) 0.07249(19) 0.39297(7) 0.0371(8) Uani 1 1 d D U . . .
C3_10 C 0.6497(3) 0.1875(3) 0.33576(11) 0.0272(12) Uani 1 1 d D U . . .
F4_10 F 0.65998(19) 0.27226(19) 0.32842(6) 0.0335(8) Uani 1 1 d D U . . .
F5_10 F 0.72366(19) 0.1464(2) 0.33269(7) 0.0406(8) Uani 1 1 d D U . . .
F6_10 F 0.59101(19) 0.15418(19) 0.31322(6) 0.0348(8) Uani 1 1 d D U . . .
C4_10 C 0.5261(3) 0.1976(3) 0.37015(11) 0.0246(11) Uani 1 1 d D U . . .
F7_10 F 0.50311(18) 0.26842(18) 0.35218(7) 0.0300(7) Uani 1 1 d D U . . .
F8_10 F 0.47857(18) 0.13010(19) 0.35803(7) 0.0340(7) Uani 1 1 d D U . . .
F9_10 F 0.50433(18) 0.2139(2) 0.39997(6) 0.0346(8) Uani 1 1 d D U . . .
O1_11 O 0.6317(14) 0.4104(10) 0.3833(5) 0.021(4) Uani 0.58(3) 1 d D U P B 1
C1_11 C 0.6090(8) 0.4944(8) 0.3750(3) 0.025(2) Uani 0.58(3) 1 d D U P B 1
C2_11 C 0.6687(8) 0.5628(8) 0.3937(3) 0.028(3) Uani 0.58(3) 1 d D U P B 1
F1_11 F 0.7466(8) 0.5621(12) 0.3834(4) 0.034(3) Uani 0.58(3) 1 d D U P B 1
F2_11 F 0.6391(7) 0.6464(6) 0.3908(3) 0.034(2) Uani 0.58(3) 1 d D U P B 1
F3_11 F 0.6803(11) 0.5463(10) 0.4254(3) 0.038(3) Uani 0.58(3) 1 d D U P B 1
C3_11 C 0.5148(8) 0.5090(9) 0.3830(4) 0.035(3) Uani 0.58(3) 1 d D U P B 1
F4_11 F 0.4656(10) 0.4412(9) 0.3726(5) 0.043(3) Uani 0.58(3) 1 d D U P B 1
F5_11 F 0.5134(12) 0.5147(13) 0.4151(3) 0.048(4) Uani 0.58(3) 1 d D U P B 1
F6_11 F 0.4810(10) 0.5828(8) 0.3699(5) 0.063(4) Uani 0.58(3) 1 d D U P B 1
C4_11 C 0.6143(8) 0.5060(7) 0.3380(3) 0.034(3) Uani 0.58(3) 1 d D U P B 1
F7_11 F 0.5496(9) 0.4662(9) 0.3201(4) 0.047(3) Uani 0.58(3) 1 d D U P B 1
F8_11 F 0.6138(11) 0.5906(5) 0.3287(2) 0.047(3) Uani 0.58(3) 1 d D U P B 1
F9_11 F 0.6867(6) 0.4710(10) 0.3295(2) 0.043(3) Uani 0.58(3) 1 d D U P B 1
O1_12 O 0.6315(18) 0.4164(12) 0.3849(7) 0.016(5) Uani 0.42(3) 1 d D U P B 2
C1_12 C 0.6077(10) 0.4994(10) 0.3760(3) 0.020(3) Uani 0.42(3) 1 d D U P B 2
C2_12 C 0.6705(10) 0.5677(10) 0.3933(4) 0.023(3) Uani 0.42(3) 1 d D U P B 2
F1_12 F 0.6591(13) 0.5716(14) 0.4248(3) 0.034(4) Uani 0.42(3) 1 d D U P B 2
F2_12 F 0.6612(11) 0.6489(7) 0.3805(4) 0.029(3) Uani 0.42(3) 1 d D U P B 2
F3_12 F 0.7521(11) 0.5447(15) 0.3922(6) 0.034(4) Uani 0.42(3) 1 d D U P B 2
C3_12 C 0.6072(10) 0.5110(10) 0.3387(4) 0.033(3) Uani 0.42(3) 1 d D U P B 2
F4_12 F 0.5706(15) 0.4408(10) 0.3232(5) 0.048(5) Uani 0.42(3) 1 d D U P B 2
F5_12 F 0.6867(8) 0.5174(15) 0.3298(3) 0.048(4) Uani 0.42(3) 1 d D U P B 2
F6_12 F 0.5631(16) 0.5832(8) 0.3279(3) 0.048(4) Uani 0.42(3) 1 d D U P B 2
C4_12 C 0.5152(10) 0.5146(12) 0.3856(4) 0.025(3) Uani 0.42(3) 1 d D U P B 2
F7_12 F 0.4588(13) 0.4660(12) 0.3670(6) 0.035(4) Uani 0.42(3) 1 d D U P B 2
F8_12 F 0.4925(13) 0.5985(10) 0.3824(5) 0.043(4) Uani 0.42(3) 1 d D U P B 2
F9_12 F 0.5085(17) 0.4899(17) 0.4162(4) 0.042(5) Uani 0.42(3) 1 d D U P B 2

loop_
_atom_site_aniso_label
_atom_site_aniso_U_11
_atom_site_aniso_U_22
_atom_site_aniso_U_33
_atom_site_aniso_U_23
_atom_site_aniso_U_13
_atom_site_aniso_U_12
Ru2 0.0192(2) 0.0176(2) 0.0158(2) -0.00255(16) 0.00195(17) -0.00147(17)
Ru3 0.0166(2) 0.0173(2) 0.01256(19) -0.00006(16) 0.00125(16) -0.00085(16)
Ru4 0.0195(2) 0.0163(2) 0.01450(19) 0.00059(16) 0.00181(17) -0.00011(17)
Ru5 0.0162(2) 0.0203(2) 0.01431(19) -0.00027(16) 0.00236(17) -0.00238(17)
Ru6 0.0156(2) 0.0182(2) 0.01346(19) 0.00148(16) 0.00081(16) 0.00009(16)
Ru7 0.0147(2) 0.0223(2) 0.01379(19) -0.00030(16) 0.00092(16) 0.00063(17)
Ru8 0.0183(2) 0.0199(2) 0.01223(19) 0.00090(16) -0.00039(17) -0.00088(17)
Al1 0.0139(7) 0.0168(8) 0.0100(7) 0.0014(6) 0.0004(6) -0.0014(6)
Al2 0.0123(7) 0.0153(7) 0.0114(7) -0.0002(6) 0.0007(6) 0.0010(6)
Ru1 0.0164(2) 0.0235(2) 0.0155(2) -0.00180(17) 0.00330(17) -0.00239(17)
O1 0.040(2) 0.053(3) 0.020(2) -0.0032(18) 0.0062(18) -0.011(2)
O2 0.034(2) 0.037(2) 0.034(2) 0.0025(18) 0.0071(19) -0.0131(19)
O3 0.025(2) 0.037(2) 0.058(3) -0.018(2) -0.001(2) 0.0077(19)
O4 0.035(2) 0.037(2) 0.029(2) 0.0138(19) -0.0055(18) -0.0109(19)
O5 0.026(2) 0.029(2) 0.037(2) -0.0088(18) -0.0056(18) -0.0038(18)
O6 0.025(2) 0.030(2) 0.042(2) -0.0037(18) 0.0113(19) 0.0014(17)
O7 0.023(2) 0.040(2) 0.028(2) -0.0140(18) 0.0027(17) -0.0031(17)
O8 0.020(2) 0.039(2) 0.030(2) 0.0004(17) 0.0075(17) -0.0022(17)
O9 0.045(3) 0.034(2) 0.023(2) 0.0050(18) -0.0036(19) 0.010(2)
O10 0.035(2) 0.031(2) 0.032(2) 0.0021(17) 0.0062(18) -0.0085(18)
O11 0.043(3) 0.027(2) 0.038(2) -0.0041(18) -0.002(2) 0.013(2)
O12 0.030(2) 0.038(2) 0.0184(19) -0.0130(17) 0.0001(17) -0.0015(17)
O13 0.023(2) 0.028(2) 0.030(2) -0.0015(17) -0.0047(17) -0.0027(17)
O14 0.024(2) 0.033(2) 0.027(2) -0.0077(17) -0.0020(17) -0.0032(17)
O15 0.030(2) 0.031(2) 0.030(2) -0.0070(17) 0.0095(18) -0.0036(17)
O16 0.051(3) 0.033(2) 0.038(2) 0.0085(19) 0.009(2) -0.006(2)
O17 0.057(3) 0.034(2) 0.0208(19) 0.0005(17) 0.0184(19) 0.001(2)
O18 0.048(3) 0.023(2) 0.033(2) 0.0029(18) -0.0128(19) 0.0034(19)
O19 0.024(2) 0.031(2) 0.038(2) 0.0049(18) -0.0100(18) -0.0038(18)
O20 0.024(2) 0.029(2) 0.028(2) -0.0061(16) -0.0002(17) 0.0079(17)
O21 0.023(2) 0.035(2) 0.0165(19) 0.0001(16) -0.0016(16) 0.0025(16)
O22 0.033(2) 0.035(2) 0.042(2) 0.0091(19) 0.0053(19) -0.0086(19)
O23 0.034(2) 0.055(3) 0.0141(19) -0.0013(18) 0.0007(17) 0.0100(19)
O24 0.025(2) 0.045(3) 0.033(2) 0.0047(19) 0.0014(18) -0.0076(19)
O25 0.024(2) 0.029(2) 0.034(2) -0.0026(17) -0.0053(17) 0.0048(17)
O26 0.028(2) 0.027(2) 0.0205(18) -0.0008(16) 0.0000(16) 0.0006(17)
N1 0.018(2) 0.019(2) 0.0108(19) -0.0004(16) -0.0056(17) -0.0011(17)
N2 0.017(2) 0.016(2) 0.018(2) -0.0051(17) -0.0032(18) -0.0009(17)
C1 0.017(3) 0.031(3) 0.030(3) -0.006(2) 0.003(2) -0.009(2)
C2 0.021(3) 0.035(3) 0.012(2) 0.002(2) 0.003(2) 0.000(2)
C3 0.026(3) 0.028(3) 0.030(3) -0.011(2) 0.005(3) -0.011(3)
C4 0.025(3) 0.021(3) 0.025(3) -0.001(2) 0.002(2) -0.005(2)
C5 0.019(3) 0.025(3) 0.022(3) 0.002(2) -0.002(2) 0.007(2)
C6 0.020(3) 0.024(3) 0.021(3) 0.003(2) -0.005(2) -0.005(2)
C7 0.017(3) 0.023(3) 0.024(3) 0.001(2) 0.006(2) 0.002(2)
C8 0.022(3) 0.021(3) 0.013(2) 0.004(2) -0.003(2) 0.002(2)
C9 0.024(3) 0.028(3) 0.012(2) -0.003(2) 0.001(2) -0.003(2)
C10 0.025(3) 0.024(3) 0.017(3) -0.002(2) 0.001(2) 0.003(2)
C11 0.036(3) 0.021(3) 0.019(3) -0.010(2) 0.001(2) -0.002(3)
C12 0.021(3) 0.019(3) 0.028(3) -0.001(2) 0.002(2) -0.001(2)
C13 0.026(3) 0.025(3) 0.015(3) -0.002(2) 0.004(2) -0.003(2)
C14 0.021(3) 0.020(3) 0.018(3) -0.002(2) 0.006(2) 0.000(2)
C15 0.023(3) 0.026(3) 0.015(2) -0.002(2) 0.002(2) -0.007(2)
C16 0.025(3) 0.028(3) 0.025(3) -0.002(2) 0.002(2) -0.004(2)
C17 0.034(3) 0.021(3) 0.016(3) 0.001(2) -0.002(2) 0.003(2)
C18 0.028(3) 0.028(3) 0.015(3) -0.005(2) -0.005(2) -0.005(2)
C19 0.031(3) 0.020(3) 0.016(3) 0.004(2) -0.001(2) 0.004(2)
C20 0.030(3) 0.024(3) 0.016(3) 0.001(2) 0.000(2) -0.005(2)
C21 0.019(3) 0.023(3) 0.026(3) 0.001(2) 0.009(2) 0.004(2)
C22 0.021(3) 0.026(3) 0.018(3) 0.002(2) -0.008(2) 0.006(2)
C23 0.018(3) 0.033(3) 0.028(3) 0.006(2) 0.006(2) 0.010(2)
C24 0.025(3) 0.035(3) 0.015(3) 0.006(2) 0.003(2) 0.002(3)
C25 0.017(3) 0.034(3) 0.022(3) 0.001(2) -0.001(2) -0.001(2)
C26 0.016(3) 0.030(3) 0.021(3) 0.000(2) 0.004(2) 0.002(2)
O1_1 0.016(2) 0.025(3) 0.012(2) 0.0009(19) 0.004(2) 0.003(2)
C1_1 0.018(2) 0.026(2) 0.010(2) -0.0018(19) 0.0033(16) -0.0025(17)
C2_1 0.031(3) 0.027(2) 0.019(2) -0.005(2) 0.0100(19) 0.002(2)
F1_1 0.027(2) 0.038(3) 0.029(2) -0.003(2) 0.0043(16) 0.012(2)
F2_1 0.042(3) 0.040(2) 0.025(2) -0.014(2) 0.013(2) 0.004(2)
F3_1 0.038(3) 0.027(2) 0.032(3) 0.002(2) 0.006(2) -0.001(2)
C3_1 0.028(3) 0.034(3) 0.012(2) -0.001(2) -0.0004(18) -0.0087(18)
F4_1 0.032(2) 0.046(3) 0.023(3) 0.008(2) -0.0083(18) 0.0034(19)
F5_1 0.041(3) 0.044(3) 0.021(2) -0.003(2) -0.0057(19) -0.019(2)
F6_1 0.045(3) 0.058(3) 0.0076(17) 0.000(2) 0.0034(17) -0.016(3)
C4_1 0.021(3) 0.031(3) 0.026(2) -0.005(2) 0.0043(19) -0.005(2)
F7_1 0.034(3) 0.030(2) 0.038(3) 0.0047(17) 0.004(2) -0.0069(19)
F8_1 0.028(2) 0.043(4) 0.044(3) -0.010(2) 0.021(2) -0.011(2)
F9_1 0.020(3) 0.044(3) 0.030(2) -0.012(2) -0.003(2) -0.004(2)
O1_2 0.020(7) 0.023(9) 0.015(6) -0.004(6) 0.002(7) 0.001(8)
C1_2 0.022(4) 0.026(4) 0.014(5) -0.004(4) 0.002(4) 0.001(4)
C2_2 0.030(5) 0.033(4) 0.018(5) 0.001(4) -0.006(4) -0.003(4)
F1_2 0.030(5) 0.036(9) 0.023(9) 0.011(8) -0.007(5) -0.002(5)
F2_2 0.043(8) 0.037(9) 0.016(5) 0.001(5) -0.003(6) -0.005(8)
F3_2 0.029(8) 0.027(5) 0.023(7) 0.004(5) -0.005(8) 0.000(6)
C3_2 0.022(4) 0.027(5) 0.019(5) -0.004(4) 0.004(4) 0.001(4)
F4_2 0.020(7) 0.029(6) 0.029(8) -0.001(6) -0.001(6) 0.001(6)
F5_2 0.018(9) 0.032(6) 0.025(7) -0.010(6) 0.003(7) 0.000(6)
F6_2 0.029(7) 0.028(9) 0.025(6) -0.007(6) 0.010(6) -0.006(7)
C4_2 0.032(5) 0.030(4) 0.018(5) -0.010(4) 0.005(4) -0.002(4)
F7_2 0.037(9) 0.026(6) 0.017(7) -0.012(6) 0.008(6) -0.001(7)
F8_2 0.044(7) 0.033(7) 0.019(7) -0.009(6) 0.011(6) 0.002(7)
F9_2 0.037(5) 0.037(9) 0.026(8) -0.005(7) -0.002(5) -0.010(6)
O1_3 0.0132(16) 0.0163(18) 0.0176(17) 0.0012(14) -0.0011(14) -0.0018(13)
C1_3 0.0142(19) 0.023(2) 0.018(2) -0.0010(15) 0.0022(17) -0.0049(16)
C2_3 0.018(2) 0.032(3) 0.024(2) 0.0017(17) -0.0007(17) -0.0050(17)
F1_3 0.0223(17) 0.0357(19) 0.047(2) -0.0045(15) 0.0046(16) 0.0047(14)
F2_3 0.0180(15) 0.046(2) 0.0189(16) 0.0019(15) -0.0058(13) -0.0068(14)
F3_3 0.0233(17) 0.045(2) 0.0308(18) 0.0188(15) 0.0005(14) 0.0003(15)
C3_3 0.026(2) 0.029(2) 0.034(2) -0.0087(19) 0.006(2) -0.0084(17)
F4_3 0.0362(18) 0.0236(18) 0.063(2) -0.0086(17) 0.0011(17) 0.0040(14)
F5_3 0.047(2) 0.052(2) 0.0249(16) -0.0174(15) 0.0098(16) -0.0155(18)
F6_3 0.0372(18) 0.034(2) 0.040(2) -0.0080(16) 0.0061(17) -0.0204(15)
C4_3 0.019(2) 0.042(3) 0.019(2) 0.0013(17) 0.0022(19) -0.0046(19)
F7_3 0.0310(18) 0.051(2) 0.0353(19) 0.0222(16) 0.0003(16) -0.0030(16)
F8_3 0.0160(15) 0.056(2) 0.0267(16) 0.0072(16) 0.0065(13) -0.0045(14)
F9_3 0.045(2) 0.058(2) 0.0242(17) -0.0129(15) 0.0110(16) -0.0081(18)
O1_4 0.018(6) 0.027(9) 0.022(11) -0.001(8) 0.003(7) -0.003(6)
C1_4 0.019(5) 0.031(5) 0.023(5) -0.001(4) 0.004(4) -0.005(4)
C2_4 0.023(6) 0.041(6) 0.028(5) 0.005(5) 0.004(5) -0.006(5)
F1_4 0.020(9) 0.036(7) 0.033(10) 0.006(6) 0.005(9) -0.011(7)
F2_4 0.022(6) 0.049(9) 0.027(9) 0.010(8) 0.005(6) -0.006(6)
F3_4 0.024(9) 0.044(9) 0.025(5) 0.005(7) 0.007(7) -0.005(8)
C3_4 0.020(5) 0.036(5) 0.027(6) -0.001(5) 0.002(5) -0.002(5)
F4_4 0.022(9) 0.038(8) 0.032(8) 0.003(7) 0.003(8) -0.001(7)
F5_4 0.021(8) 0.039(8) 0.030(6) -0.004(6) 0.004(6) -0.003(7)
F6_4 0.020(6) 0.037(8) 0.030(9) -0.002(8) 0.001(7) -0.001(7)
C4_4 0.028(6) 0.034(6) 0.029(5) -0.007(5) 0.007(5) -0.009(5)
F7_4 0.024(9) 0.036(9) 0.024(5) -0.009(7) 0.005(7) -0.012(8)
F8_4 0.032(7) 0.037(8) 0.033(10) -0.007(7) 0.008(8) -0.013(7)
F9_4 0.031(6) 0.034(8) 0.038(9) -0.008(8) 0.010(7) -0.006(6)
O1_5 0.0134(17) 0.0187(18) 0.0127(16) 0.0026(13) -0.0023(13) 0.0028(14)
C1_5 0.014(2) 0.022(2) 0.011(2) 0.0029(18) -0.0001(18) 0.0010(19)
C2_5 0.019(3) 0.021(3) 0.023(2) 0.004(2) -0.003(2) 0.004(2)
F1_5 0.0238(15) 0.0220(16) 0.0302(16) 0.0023(13) 0.0051(13) -0.0042(13)
F2_5 0.0262(17) 0.0240(17) 0.0347(17) 0.0089(13) -0.0063(14) 0.0077(13)
F3_5 0.0302(17) 0.0228(16) 0.0260(15) -0.0056(13) 0.0031(13) 0.0036(13)
C3_5 0.015(2) 0.026(3) 0.018(2) 0.001(2) -0.0014(19) 0.001(2)
F4_5 0.0195(15) 0.0263(16) 0.0242(15) 0.0018(12) 0.0009(13) -0.0039(12)
F5_5 0.0188(15) 0.0314(17) 0.0279(15) -0.0037(13) 0.0054(13) 0.0059(13)
F6_5 0.0169(15) 0.0415(19) 0.0218(15) 0.0068(13) -0.0074(12) 0.0018(13)
C4_5 0.017(2) 0.025(3) 0.015(2) 0.0004(19) -0.001(2) 0.000(2)
F7_5 0.0300(16) 0.0246(16) 0.0201(15) -0.0086(12) 0.0021(13) -0.0036(13)
F8_5 0.0316(17) 0.0386(18) 0.0131(14) 0.0109(13) 0.0003(13) 0.0033(14)
F9_5 0.0166(14) 0.0311(17) 0.0204(14) -0.0004(12) 0.0045(12) 0.0022(12)
O1_6 0.0199(18) 0.0126(17) 0.0202(17) 0.0001(14) 0.0044(15) -0.0006(14)
C1_6 0.020(2) 0.018(2) 0.019(2) 0.0007(19) 0.0053(19) 0.0000(19)
C2_6 0.018(3) 0.020(3) 0.023(2) 0.004(2) 0.003(2) 0.002(2)
F1_6 0.0257(16) 0.0306(17) 0.0223(15) 0.0062(13) 0.0036(13) 0.0015(13)
F2_6 0.0304(17) 0.0227(16) 0.0380(17) 0.0070(14) 0.0028(15) 0.0115(13)
F3_6 0.0242(16) 0.0296(18) 0.0339(17) 0.0078(14) -0.0100(14) -0.0011(13)
C3_6 0.026(3) 0.023(3) 0.022(3) 0.001(2) 0.008(2) 0.004(2)
F4_6 0.0426(19) 0.0307(17) 0.0244(15) 0.0068(13) 0.0159(14) 0.0065(14)
F5_6 0.0229(16) 0.041(2) 0.0473(19) 0.0011(15) 0.0130(15) 0.0048(14)
F6_6 0.0439(19) 0.0213(16) 0.0364(17) -0.0073(13) 0.0178(15) 0.0028(14)
C4_6 0.027(3) 0.016(2) 0.021(2) 0.003(2) 0.003(2) -0.001(2)
F7_6 0.0374(18) 0.0385(19) 0.0213(15) 0.0030(14) -0.0025(14) -0.0030(15)
F8_6 0.0328(18) 0.0172(15) 0.0387(17) -0.0003(13) 0.0031(15) -0.0057(13)
F9_6 0.0189(15) 0.0294(17) 0.0311(16) -0.0004(13) 0.0066(13) 0.0011(13)
O1_8 0.0133(16) 0.0244(19) 0.0168(16) 0.0018(14) 0.0029(14) -0.0002(14)
C1_8 0.012(2) 0.023(2) 0.020(2) 0.0019(19) 0.0022(19) -0.0022(19)
C2_8 0.021(3) 0.023(3) 0.028(3) -0.002(2) 0.002(2) -0.004(2)
F1_8 0.0282(17) 0.045(2) 0.0217(15) 0.0060(14) -0.0065(14) -0.0035(15)
F2_8 0.0162(15) 0.0386(19) 0.0364(17) 0.0025(15) -0.0040(14) -0.0073(13)
F3_8 0.0365(19) 0.0291(18) 0.0364(17) -0.0134(14) -0.0060(15) 0.0001(14)
C3_8 0.017(3) 0.043(3) 0.020(2) 0.004(2) 0.002(2) -0.001(2)
F4_8 0.0323(18) 0.083(3) 0.0131(15) 0.0042(16) 0.0030(14) -0.0093(18)
F5_8 0.0322(18) 0.0327(18) 0.0452(19) 0.0179(15) 0.0090(15) -0.0007(15)
F6_8 0.0218(16) 0.057(2) 0.0370(17) -0.0013(16) 0.0159(14) -0.0031(15)
C4_8 0.017(3) 0.028(3) 0.043(3) -0.006(2) 0.001(2) -0.001(2)
F7_8 0.0304(18) 0.041(2) 0.056(2) -0.0287(17) 0.0033(16) 0.0016(15)
F8_8 0.0166(16) 0.0335(19) 0.065(2) -0.0080(16) -0.0028(16) 0.0045(14)
F9_8 0.0294(18) 0.0242(18) 0.062(2) 0.0118(16) 0.0004(17) -0.0026(14)
O1_9 0.0247(19) 0.031(2) 0.0098(15) 0.0018(14) -0.0008(14) -0.0086(16)
C1_9 0.022(3) 0.041(3) 0.009(2) 0.005(2) -0.001(2) -0.007(2)
C2_9 0.028(3) 0.054(3) 0.027(3) 0.019(3) 0.011(2) 0.008(2)
F1_9 0.048(2) 0.0350(19) 0.0419(19) 0.0126(16) 0.0113(17) 0.0002(16)
F2_9 0.048(2) 0.087(3) 0.0299(17) 0.0358(18) 0.0068(17) 0.016(2)
F3_9 0.043(2) 0.069(3) 0.058(2) 0.0301(19) 0.0243(18) 0.0305(19)
C3_9 0.042(3) 0.096(5) 0.015(3) -0.008(3) 0.000(3) -0.032(3)
F4_9 0.083(3) 0.088(3) 0.0239(18) -0.0147(18) 0.0056(19) -0.057(2)
F5_9 0.028(2) 0.165(4) 0.0294(19) 0.005(2) -0.0097(17) -0.025(2)
F6_9 0.067(3) 0.121(4) 0.0101(16) -0.0080(19) -0.0002(17) -0.028(2)
C4_9 0.036(3) 0.037(3) 0.015(2) 0.005(2) 0.009(2) 0.001(2)
F7_9 0.065(2) 0.0352(19) 0.0366(18) -0.0062(15) 0.0195(18) 0.0028(17)
F8_9 0.0398(19) 0.064(2) 0.0232(16) 0.0140(15) 0.0166(15) 0.0031(17)
F9_9 0.0179(16) 0.047(2) 0.0264(16) 0.0065(14) -0.0014(13) 0.0014(14)
O1_10 0.0180(17) 0.0182(18) 0.0163(16) -0.0010(14) -0.0016(14) -0.0040(14)
C1_10 0.020(2) 0.016(2) 0.015(2) 0.0011(18) -0.0011(19) -0.0032(19)
C2_10 0.025(3) 0.021(3) 0.035(3) 0.001(2) -0.003(2) -0.007(2)
F1_10 0.0404(19) 0.0296(18) 0.0358(17) 0.0131(14) -0.0001(15) -0.0082(15)
F2_10 0.0306(18) 0.0235(17) 0.0458(19) -0.0060(14) -0.0068(15) -0.0074(14)
F3_10 0.0273(17) 0.0227(17) 0.058(2) -0.0039(15) -0.0109(16) 0.0014(14)
C3_10 0.031(3) 0.030(3) 0.021(2) -0.002(2) 0.006(2) -0.008(2)
F4_10 0.049(2) 0.0331(18) 0.0194(15) 0.0010(13) 0.0076(15) -0.0204(15)
F5_10 0.0333(18) 0.050(2) 0.0407(18) -0.0145(16) 0.0158(16) -0.0040(16)
F6_10 0.0436(19) 0.0362(19) 0.0237(16) -0.0098(14) -0.0014(14) -0.0170(15)
C4_10 0.024(3) 0.026(3) 0.022(3) 0.004(2) -0.002(2) -0.006(2)
F7_10 0.0292(17) 0.0280(17) 0.0309(16) 0.0073(13) -0.0067(14) 0.0019(14)
F8_10 0.0212(16) 0.0336(18) 0.0455(19) 0.0044(15) -0.0056(15) -0.0103(14)
F9_10 0.0236(17) 0.055(2) 0.0261(16) 0.0017(15) 0.0053(14) 0.0017(15)
O1_11 0.021(8) 0.022(5) 0.017(7) -0.002(5) -0.008(6) 0.003(5)
C1_11 0.028(5) 0.018(5) 0.027(5) 0.000(4) 0.001(4) 0.000(4)
C2_11 0.028(5) 0.022(5) 0.032(5) 0.003(5) 0.000(5) 0.002(4)
F1_11 0.026(4) 0.033(7) 0.043(7) -0.005(5) 0.006(4) -0.008(3)
F2_11 0.042(5) 0.016(3) 0.044(6) -0.003(3) 0.005(4) -0.002(3)
F3_11 0.046(7) 0.040(7) 0.024(4) 0.001(4) -0.008(4) -0.009(5)
C3_11 0.030(6) 0.019(5) 0.054(6) -0.001(5) -0.001(5) 0.007(4)
F4_11 0.019(4) 0.021(6) 0.086(8) -0.005(5) -0.011(4) 0.009(4)
F5_11 0.031(5) 0.051(9) 0.068(6) -0.015(4) 0.028(4) -0.003(5)
F6_11 0.042(5) 0.021(5) 0.122(11) -0.001(6) -0.018(7) 0.012(4)
C4_11 0.045(6) 0.024(5) 0.030(5) 0.003(5) -0.005(4) 0.001(5)
F7_11 0.066(6) 0.034(6) 0.036(5) 0.005(5) -0.019(4) -0.006(5)
F8_11 0.075(9) 0.026(3) 0.037(4) 0.014(3) -0.010(5) -0.002(4)
F9_11 0.065(4) 0.037(6) 0.028(4) 0.013(4) 0.012(3) 0.015(4)
O1_12 0.011(10) 0.010(6) 0.029(10) -0.003(6) 0.009(8) 0.000(6)
C1_12 0.026(6) 0.012(6) 0.021(5) -0.002(5) -0.002(5) 0.002(5)
C2_12 0.025(6) 0.018(6) 0.026(6) -0.004(5) 0.002(5) -0.002(5)
F1_12 0.038(8) 0.046(10) 0.016(5) -0.007(4) -0.005(4) 0.006(6)
F2_12 0.035(7) 0.019(4) 0.033(7) -0.001(4) -0.003(5) -0.003(4)
F3_12 0.023(5) 0.028(8) 0.051(11) -0.008(6) 0.005(5) 0.001(4)
C3_12 0.050(7) 0.025(7) 0.023(6) -0.001(5) -0.003(6) -0.012(5)
F4_12 0.098(12) 0.027(6) 0.014(5) 0.006(5) -0.024(7) -0.020(7)
F5_12 0.073(6) 0.049(10) 0.025(5) 0.003(6) 0.022(5) -0.010(6)
F6_12 0.079(11) 0.036(5) 0.024(5) 0.005(4) -0.016(7) 0.002(6)
C4_12 0.020(6) 0.023(6) 0.030(7) -0.001(6) -0.010(5) 0.008(5)
F7_12 0.021(5) 0.020(7) 0.057(7) -0.003(7) -0.025(5) 0.009(6)
F8_12 0.037(8) 0.024(6) 0.066(9) -0.006(5) -0.003(7) 0.015(5)
F9_12 0.026(7) 0.063(13) 0.039(6) 0.007(6) 0.003(5) -0.001(7)

loop_
_atom_type_symbol
_atom_type_description
_atom_type_scat_dispersion_real
_atom_type_scat_dispersion_imag
_atom_type_scat_source
C C 0.0033 0.0016 'International Tables Vol C Tables 4.2.6.8 and 6.1.1.4'
N N 0.0061 0.0033 'International Tables Vol C Tables 4.2.6.8 and 6.1.1.4'
O O 0.0106 0.0060 'International Tables Vol C Tables 4.2.6.8 and 6.1.1.4'
F F 0.0171 0.0103 'International Tables Vol C Tables 4.2.6.8 and 6.1.1.4'
Al Al 0.0645 0.0514 'International Tables Vol C Tables 4.2.6.8 and 6.1.1.4'
Ru Ru -1.2594 0.8363 'International Tables Vol C Tables 4.2.6.8 and 6.1.1.4'

loop_
_geom_angle_atom_site_label_1
_geom_angle_atom_site_label_2
_geom_angle_atom_site_label_3
_geom_angle
_geom_angle_site_symmetry_1
_geom_angle_site_symmetry_3
_geom_angle_publ_flag
C11 Ru2 C10 89.7(2) . . ?
C11 Ru2 C12 93.4(2) . . ?
C10 Ru2 C12 99.8(2) . . ?
C11 Ru2 N2 94.2(2) . . ?
C10 Ru2 N2 132.66(17) . . ?
C12 Ru2 N2 126.94(17) . . ?
C11 Ru2 C13 169.7(2) . . ?
C10 Ru2 C13 80.3(2) . . ?
C12 Ru2 C13 85.82(18) . . ?
N2 Ru2 C13 94.52(18) . . ?
C11 Ru2 Ru1 94.13(16) . . ?
C10 Ru2 Ru1 175.16(14) . . ?
C12 Ru2 Ru1 82.91(14) . . ?
N2 Ru2 Ru1 44.19(10) . . ?
C13 Ru2 Ru1 95.97(14) . . ?
C11 Ru2 Ru3 94.22(15) . . ?
C10 Ru2 Ru3 88.55(14) . . ?
C12 Ru2 Ru3 168.72(14) . . ?
N2 Ru2 Ru3 44.12(9) . . ?
C13 Ru2 Ru3 88.14(12) . . ?
Ru1 Ru2 Ru3 88.26(4) . . ?
C11 Ru2 Ru4 142.86(16) . . ?
C10 Ru2 Ru4 114.31(14) . . ?
C12 Ru2 Ru4 108.74(14) . . ?
N2 Ru2 Ru4 48.71(11) . . ?
C13 Ru2 Ru4 46.08(13) . . ?
Ru1 Ru2 Ru4 60.89(4) . . ?
Ru3 Ru2 Ru4 60.53(2) . . ?
C9 Ru3 C7 92.4(2) . . ?
C9 Ru3 N2 103.00(17) . . ?
C7 Ru3 N2 110.59(18) . . ?
C9 Ru3 C8 94.69(19) . . ?
C7 Ru3 C8 89.88(19) . . ?
N2 Ru3 C8 152.00(18) . . ?
C9 Ru3 Ru2 96.69(14) . . ?
C7 Ru3 Ru2 158.57(13) . . ?
N2 Ru3 Ru2 48.41(12) . . ?
C8 Ru3 Ru2 108.59(15) . . ?
C9 Ru3 Ru4 150.68(12) . . ?
C7 Ru3 Ru4 104.35(16) . . ?
N2 Ru3 Ru4 48.73(12) . . ?
C8 Ru3 Ru4 108.99(14) . . ?
Ru2 Ru3 Ru4 60.02(6) . . ?
C6 Ru4 C4 106.6(2) . . ?
C6 Ru4 C5 89.3(2) . . ?
C4 Ru4 C5 90.7(2) . . ?
C6 Ru4 C13 83.2(2) . . ?
C4 Ru4 C13 84.2(2) . . ?
C5 Ru4 C13 169.3(2) . . ?
C6 Ru4 N2 125.02(17) . . ?
C4 Ru4 N2 128.36(17) . . ?
C5 Ru4 N2 87.67(19) . . ?
C13 Ru4 N2 102.84(19) . . ?
C6 Ru4 Ru2 117.32(14) . . ?
C4 Ru4 Ru2 112.46(15) . . ?
C5 Ru4 Ru2 135.20(15) . . ?
C13 Ru4 Ru2 55.44(15) . . ?
N2 Ru4 Ru2 47.71(11) . . ?
C6 Ru4 Ru3 81.90(15) . . ?
C4 Ru4 Ru3 170.84(14) . . ?
C5 Ru4 Ru3 92.92(15) . . ?
C13 Ru4 Ru3 93.50(15) . . ?
N2 Ru4 Ru3 43.53(9) . . ?
Ru2 Ru4 Ru3 59.45(4) . . ?
C6 Ru4 Ru1 167.86(14) . . ?
C4 Ru4 Ru1 85.05(14) . . ?
C5 Ru4 Ru1 86.95(14) . . ?
C13 Ru4 Ru1 101.92(14) . . ?
N2 Ru4 Ru1 43.32(10) . . ?
Ru2 Ru4 Ru1 59.26(2) . . ?
Ru3 Ru4 Ru1 86.76(5) . . ?
C14 Ru5 C16 91.1(2) . . ?
C14 Ru5 N1 106.77(17) . . ?
C16 Ru5 N1 111.02(18) . . ?
C14 Ru5 C15 90.4(2) . . ?
C16 Ru5 C15 92.5(2) . . ?
N1 Ru5 C15 150.06(18) . . ?
C14 Ru5 Ru6 103.20(14) . . ?
C16 Ru5 Ru6 157.20(15) . . ?
N1 Ru5 Ru6 48.07(11) . . ?
C15 Ru5 Ru6 104.87(15) . . ?
C14 Ru5 Ru8 156.11(12) . . ?
C16 Ru5 Ru8 99.74(16) . . ?
N1 Ru5 Ru8 49.46(12) . . ?
C15 Ru5 Ru8 110.12(16) . . ?
Ru6 Ru5 Ru8 60.68(4) . . ?
C21 Ru6 C22 90.2(2) . . ?
C21 Ru6 C20 90.1(2) . . ?
C22 Ru6 C20 100.6(2) . . ?
C21 Ru6 N1 96.11(18) . . ?
C22 Ru6 N1 129.80(17) . . ?
C20 Ru6 N1 128.98(17) . . ?
C21 Ru6 C26 170.55(19) . . ?
C22 Ru6 C26 82.99(19) . . ?
C20 Ru6 C26 84.78(19) . . ?
N1 Ru6 C26 93.29(16) . . ?
C21 Ru6 Ru7 95.11(14) . . ?
C22 Ru6 Ru7 84.81(15) . . ?
C20 Ru6 Ru7 172.49(13) . . ?
N1 Ru6 Ru7 45.08(10) . . ?
C26 Ru6 Ru7 90.82(12) . . ?
C21 Ru6 Ru5 97.65(15) . . ?
C22 Ru6 Ru5 170.43(14) . . ?
C20 Ru6 Ru5 84.86(15) . . ?
N1 Ru6 Ru5 44.12(10) . . ?
C26 Ru6 Ru5 89.78(13) . . ?
Ru7 Ru6 Ru5 89.05(6) . . ?
C21 Ru6 Ru8 145.06(15) . . ?
C22 Ru6 Ru8 110.10(15) . . ?
C20 Ru6 Ru8 112.52(14) . . ?
N1 Ru6 Ru8 49.00(10) . . ?
C26 Ru6 Ru8 44.30(13) . . ?
Ru7 Ru6 Ru8 60.40(4) . . ?
Ru5 Ru6 Ru8 60.37(5) . . ?
C23 Ru7 C25 92.5(2) . . ?
C23 Ru7 C24 92.2(2) . . ?
C25 Ru7 C24 93.0(2) . . ?
C23 Ru7 N1 107.55(18) . . ?
C25 Ru7 N1 108.03(18) . . ?
C24 Ru7 N1 150.04(18) . . ?
C23 Ru7 Ru6 94.90(14) . . ?
C25 Ru7 Ru6 156.59(14) . . ?
C24 Ru7 Ru6 108.86(17) . . ?
N1 Ru7 Ru6 48.57(12) . . ?
C23 Ru7 Ru8 153.93(14) . . ?
C25 Ru7 Ru8 106.05(14) . . ?
C24 Ru7 Ru8 104.74(14) . . ?
N1 Ru7 Ru8 49.66(11) . . ?
Ru6 Ru7 Ru8 61.11(3) . . ?
C19 Ru8 C17 106.5(2) . . ?
C19 Ru8 C18 90.2(2) . . ?
C17 Ru8 C18 89.49(19) . . ?
C19 Ru8 C26 82.3(2) . . ?
C17 Ru8 C26 87.94(18) . . ?
C18 Ru8 C26 171.1(2) . . ?
C19 Ru8 N1 129.16(16) . . ?
C17 Ru8 N1 123.95(19) . . ?
C18 Ru8 N1 84.51(18) . . ?
C26 Ru8 N1 103.98(18) . . ?
C19 Ru8 Ru7 85.25(13) . . ?
C17 Ru8 Ru7 167.28(15) . . ?
C18 Ru8 Ru7 85.46(13) . . ?
C26 Ru8 Ru7 98.74(12) . . ?
N1 Ru8 Ru7 43.96(10) . . ?
C19 Ru8 Ru5 172.33(13) . . ?
C17 Ru8 Ru5 81.20(17) . . ?
C18 Ru8 Ru5 90.16(16) . . ?
C26 Ru8 Ru5 97.86(15) . . ?
N1 Ru8 Ru5 43.30(9) . . ?
Ru7 Ru8 Ru5 87.15(5) . . ?
C19 Ru8 Ru6 115.68(14) . . ?
C17 Ru8 Ru6 118.18(16) . . ?
C18 Ru8 Ru6 131.07(14) . . ?
C26 Ru8 Ru6 57.29(14) . . ?
N1 Ru8 Ru6 46.71(11) . . ?
Ru7 Ru8 Ru6 58.49(6) . . ?
Ru5 Ru8 Ru6 58.95(3) . . ?
O1_11 Al1 O1_8 109.0(7) . . ?
O1_11 Al1 O1_10 106.3(7) . . ?
O1_8 Al1 O1_10 113.32(15) . . ?
O1_11 Al1 O1_9 112.8(8) . . ?
O1_8 Al1 O1_9 107.24(17) . . ?
O1_10 Al1 O1_9 108.27(16) . . ?
O1_8 Al1 O1_12 109.4(8) . . ?
O1_10 Al1 O1_12 108.9(9) . . ?
O1_9 Al1 O1_12 109.6(10) . . ?
O1_4 Al2 O1_2 115(3) . . ?
O1_4 Al2 O1_5 105(2) . . ?
O1_2 Al2 O1_5 107.7(14) . . ?
O1_4 Al2 O1_6 106(2) . . ?
O1_2 Al2 O1_6 108.8(14) . . ?
O1_5 Al2 O1_6 114.21(16) . . ?
O1_5 Al2 O1_3 107.95(18) . . ?
O1_6 Al2 O1_3 105.73(18) . . ?
O1_5 Al2 O1_1 107.6(3) . . ?
O1_6 Al2 O1_1 108.2(3) . . ?
O1_3 Al2 O1_1 113.3(4) . . ?
C3 Ru1 C2 90.5(2) . . ?
C3 Ru1 N2 104.74(19) . . ?
C2 Ru1 N2 109.50(17) . . ?
C3 Ru1 C1 92.9(2) . . ?
C2 Ru1 C1 92.55(19) . . ?
N2 Ru1 C1 151.29(18) . . ?
C3 Ru1 Ru2 100.60(16) . . ?
C2 Ru1 Ru2 157.12(12) . . ?
N2 Ru1 Ru2 48.43(11) . . ?
C1 Ru1 Ru2 106.67(14) . . ?
C3 Ru1 Ru4 152.78(15) . . ?
C2 Ru1 Ru4 102.27(15) . . ?
N2 Ru1 Ru4 48.41(11) . . ?
C1 Ru1 Ru4 110.23(15) . . ?
Ru2 Ru1 Ru4 59.85(6) . . ?
Ru5 N1 Ru7 171.8(2) . . ?
Ru5 N1 Ru6 87.81(15) . . ?
Ru7 N1 Ru6 86.36(14) . . ?
Ru5 N1 Ru8 87.24(14) . . ?
Ru7 N1 Ru8 86.37(15) . . ?
Ru6 N1 Ru8 84.29(14) . . ?
Ru3 N2 Ru1 173.8(2) . . ?
Ru3 N2 Ru2 87.47(15) . . ?
Ru1 N2 Ru2 87.38(15) . . ?
Ru3 N2 Ru4 87.73(14) . . ?
Ru1 N2 Ru4 88.26(15) . . ?
Ru2 N2 Ru4 83.58(16) . . ?
O1 C1 Ru1 176.3(4) . . ?
O2 C2 Ru1 178.3(5) . . ?
O3 C3 Ru1 177.1(5) . . ?
O4 C4 Ru4 177.2(5) . . ?
O5 C5 Ru4 179.1(5) . . ?
O6 C6 Ru4 176.8(4) . . ?
O7 C7 Ru3 178.9(5) . . ?
O8 C8 Ru3 176.6(4) . . ?
O9 C9 Ru3 174.8(4) . . ?
O10 C10 Ru2 176.9(4) . . ?
O11 C11 Ru2 176.8(5) . . ?
O12 C12 Ru2 178.8(4) . . ?
O13 C13 Ru4 151.4(4) . . ?
O13 C13 Ru2 130.0(4) . . ?
Ru4 C13 Ru2 78.5(2) . . ?
O14 C14 Ru5 177.7(5) . . ?
O15 C15 Ru5 175.9(4) . . ?
O16 C16 Ru5 178.8(5) . . ?
O17 C17 Ru8 174.8(5) . . ?
O18 C18 Ru8 178.8(5) . . ?
O19 C19 Ru8 176.0(4) . . ?
O20 C20 Ru6 177.4(4) . . ?
O21 C21 Ru6 178.4(4) . . ?
O22 C22 Ru6 179.8(5) . . ?
O23 C23 Ru7 175.4(4) . . ?
O24 C24 Ru7 174.9(4) . . ?
O25 C25 Ru7 178.1(5) . . ?
O26 C26 Ru8 156.3(4) . . ?
O26 C26 Ru6 125.1(4) . . ?
Ru8 C26 Ru6 78.42(18) . . ?
C1_1 O1_1 Al2 147.6(7) . . ?
O1_1 C1_1 C3_1 108.1(5) . . ?
O1_1 C1_1 C2_1 112.2(5) . . ?
C3_1 C1_1 C2_1 108.9(5) . . ?
O1_1 C1_1 C4_1 109.2(5) . . ?
C3_1 C1_1 C4_1 109.9(5) . . ?
C2_1 C1_1 C4_1 108.5(5) . . ?
F3_1 C2_1 F1_1 106.1(5) . . ?
F3_1 C2_1 F2_1 107.5(6) . . ?
F1_1 C2_1 F2_1 106.7(5) . . ?
F3_1 C2_1 C1_1 111.2(5) . . ?
F1_1 C2_1 C1_1 111.5(5) . . ?
F2_1 C2_1 C1_1 113.5(5) . . ?
F5_1 C3_1 F4_1 106.9(6) . . ?
F5_1 C3_1 F6_1 108.6(5) . . ?
F4_1 C3_1 F6_1 106.4(5) . . ?
F5_1 C3_1 C1_1 111.1(5) . . ?
F4_1 C3_1 C1_1 111.6(5) . . ?
F6_1 C3_1 C1_1 112.0(5) . . ?
F9_1 C4_1 F8_1 108.2(6) . . ?
F9_1 C4_1 F7_1 107.5(6) . . ?
F8_1 C4_1 F7_1 105.9(5) . . ?
F9_1 C4_1 C1_1 111.3(6) . . ?
F8_1 C4_1 C1_1 112.6(5) . . ?
F7_1 C4_1 C1_1 111.1(5) . . ?
C1_2 O1_2 Al2 152(3) . . ?
O1_2 C1_2 C4_2 109.8(19) . . ?
O1_2 C1_2 C3_2 109.8(19) . . ?
C4_2 C1_2 C3_2 110.2(12) . . ?
O1_2 C1_2 C2_2 108.5(18) . . ?
C4_2 C1_2 C2_2 109.5(12) . . ?
C3_2 C1_2 C2_2 108.9(12) . . ?
F1_2 C2_2 F2_2 109.9(19) . . ?
F1_2 C2_2 F3_2 107.9(18) . . ?
F2_2 C2_2 F3_2 106.0(16) . . ?
F1_2 C2_2 C1_2 111.1(17) . . ?
F2_2 C2_2 C1_2 111.4(14) . . ?
F3_2 C2_2 C1_2 110.3(14) . . ?
F5_2 C3_2 F6_2 106.4(19) . . ?
F5_2 C3_2 F4_2 106.8(19) . . ?
F6_2 C3_2 F4_2 107.2(16) . . ?
F5_2 C3_2 C1_2 110.9(19) . . ?
F6_2 C3_2 C1_2 113.8(16) . . ?
F4_2 C3_2 C1_2 111.4(14) . . ?
F9_2 C4_2 F7_2 105.9(18) . . ?
F9_2 C4_2 F8_2 107.4(17) . . ?
F7_2 C4_2 F8_2 108.1(18) . . ?
F9_2 C4_2 C1_2 111.1(15) . . ?
F7_2 C4_2 C1_2 111.0(17) . . ?
F8_2 C4_2 C1_2 113.0(14) . . ?
C1_3 O1_3 Al2 146.6(3) . . ?
O1_3 C1_3 C3_3 108.2(4) . . ?
O1_3 C1_3 C2_3 112.6(4) . . ?
C3_3 C1_3 C2_3 108.7(4) . . ?
O1_3 C1_3 C4_3 109.1(4) . . ?
C3_3 C1_3 C4_3 109.4(4) . . ?
C2_3 C1_3 C4_3 108.9(4) . . ?
F3_3 C2_3 F2_3 108.2(4) . . ?
F3_3 C2_3 F1_3 105.8(4) . . ?
F2_3 C2_3 F1_3 106.2(4) . . ?
F3_3 C2_3 C1_3 111.7(4) . . ?
F2_3 C2_3 C1_3 113.2(4) . . ?
F1_3 C2_3 C1_3 111.4(4) . . ?
F4_3 C3_3 F6_3 107.7(4) . . ?
F4_3 C3_3 F5_3 105.8(4) . . ?
F6_3 C3_3 F5_3 107.3(4) . . ?
F4_3 C3_3 C1_3 113.0(4) . . ?
F6_3 C3_3 C1_3 113.8(4) . . ?
F5_3 C3_3 C1_3 108.8(4) . . ?
F9_3 C4_3 F8_3 109.6(4) . . ?
F9_3 C4_3 F7_3 106.5(4) . . ?
F8_3 C4_3 F7_3 105.7(4) . . ?
F9_3 C4_3 C1_3 112.2(4) . . ?
F8_3 C4_3 C1_3 112.9(4) . . ?
F7_3 C4_3 C1_3 109.6(4) . . ?
C1_4 O1_4 Al2 148(4) . . ?
O1_4 C1_4 C2_4 111(2) . . ?
O1_4 C1_4 C3_4 111(2) . . ?
C2_4 C1_4 C3_4 108.9(15) . . ?
O1_4 C1_4 C4_4 111(2) . . ?
C2_4 C1_4 C4_4 107.2(15) . . ?
C3_4 C1_4 C4_4 106.7(15) . . ?
F3_4 C2_4 F1_4 112(2) . . ?
F3_4 C2_4 F2_4 106(2) . . ?
F1_4 C2_4 F2_4 110(2) . . ?
F3_4 C2_4 C1_4 110.5(19) . . ?
F1_4 C2_4 C1_4 107.6(18) . . ?
F2_4 C2_4 C1_4 110.8(19) . . ?
F4_4 C3_4 F5_4 113(2) . . ?
F4_4 C3_4 F6_4 105(2) . . ?
F5_4 C3_4 F6_4 110(2) . . ?
F4_4 C3_4 C1_4 110.5(19) . . ?
F5_4 C3_4 C1_4 109.2(18) . . ?
F6_4 C3_4 C1_4 109.8(19) . . ?
F9_4 C4_4 F7_4 113(2) . . ?
F9_4 C4_4 F8_4 108(2) . . ?
F7_4 C4_4 F8_4 109(2) . . ?
F9_4 C4_4 C1_4 110.4(19) . . ?
F7_4 C4_4 C1_4 106.8(18) . . ?
F8_4 C4_4 C1_4 110.0(19) . . ?
C1_5 O1_5 Al2 147.1(3) . . ?
O1_5 C1_5 C3_5 107.7(3) . . ?
O1_5 C1_5 C2_5 111.3(4) . . ?
C3_5 C1_5 C2_5 109.7(3) . . ?
O1_5 C1_5 C4_5 110.2(3) . . ?
C3_5 C1_5 C4_5 109.0(3) . . ?
C2_5 C1_5 C4_5 108.8(3) . . ?
F3_5 C2_5 F2_5 108.1(3) . . ?
F3_5 C2_5 F1_5 107.1(4) . . ?
F2_5 C2_5 F1_5 106.7(3) . . ?
F3_5 C2_5 C1_5 110.6(3) . . ?
F2_5 C2_5 C1_5 112.8(4) . . ?
F1_5 C2_5 C1_5 111.2(3) . . ?
F4_5 C3_5 F5_5 107.2(3) . . ?
F4_5 C3_5 F6_5 108.2(4) . . ?
F5_5 C3_5 F6_5 106.9(4) . . ?
F4_5 C3_5 C1_5 111.5(4) . . ?
F5_5 C3_5 C1_5 110.4(4) . . ?
F6_5 C3_5 C1_5 112.4(3) . . ?
F7_5 C4_5 F9_5 107.9(4) . . ?
F7_5 C4_5 F8_5 107.6(4) . . ?
F9_5 C4_5 F8_5 107.2(3) . . ?
F7_5 C4_5 C1_5 111.2(3) . . ?
F9_5 C4_5 C1_5 110.7(4) . . ?
F8_5 C4_5 C1_5 111.9(4) . . ?
C1_6 O1_6 Al2 145.4(3) . . ?
O1_6 C1_6 C4_6 111.5(4) . . ?
O1_6 C1_6 C2_6 109.9(4) . . ?
C4_6 C1_6 C2_6 109.8(3) . . ?
O1_6 C1_6 C3_6 107.6(3) . . ?
C4_6 C1_6 C3_6 108.9(4) . . ?
C2_6 C1_6 C3_6 109.1(3) . . ?
F3_6 C2_6 F2_6 108.0(4) . . ?
F3_6 C2_6 F1_6 107.1(4) . . ?
F2_6 C2_6 F1_6 106.5(3) . . ?
F3_6 C2_6 C1_6 111.8(4) . . ?
F2_6 C2_6 C1_6 112.8(4) . . ?
F1_6 C2_6 C1_6 110.4(3) . . ?
F4_6 C3_6 F6_6 107.6(4) . . ?
F4_6 C3_6 F5_6 106.7(4) . . ?
F6_6 C3_6 F5_6 107.3(4) . . ?
F4_6 C3_6 C1_6 110.9(4) . . ?
F6_6 C3_6 C1_6 112.9(4) . . ?
F5_6 C3_6 C1_6 111.1(4) . . ?
F9_6 C4_6 F7_6 107.8(4) . . ?
F9_6 C4_6 F8_6 107.7(3) . . ?
F7_6 C4_6 F8_6 107.0(4) . . ?
F9_6 C4_6 C1_6 110.4(4) . . ?
F7_6 C4_6 C1_6 111.0(3) . . ?
F8_6 C4_6 C1_6 112.7(4) . . ?
C1_8 O1_8 Al1 149.4(3) . . ?
O1_8 C1_8 C2_8 111.6(3) . . ?
O1_8 C1_8 C4_8 111.3(3) . . ?
C2_8 C1_8 C4_8 108.8(4) . . ?
O1_8 C1_8 C3_8 106.9(4) . . ?
C2_8 C1_8 C3_8 109.0(4) . . ?
C4_8 C1_8 C3_8 109.1(3) . . ?
F3_8 C2_8 F1_8 107.2(4) . . ?
F3_8 C2_8 F2_8 107.6(4) . . ?
F1_8 C2_8 F2_8 107.2(4) . . ?
F3_8 C2_8 C1_8 111.2(4) . . ?
F1_8 C2_8 C1_8 111.4(4) . . ?
F2_8 C2_8 C1_8 112.0(3) . . ?
F4_8 C3_8 F5_8 108.3(4) . . ?
F4_8 C3_8 F6_8 107.3(4) . . ?
F5_8 C3_8 F6_8 107.6(4) . . ?
F4_8 C3_8 C1_8 110.7(4) . . ?
F5_8 C3_8 C1_8 111.0(4) . . ?
F6_8 C3_8 C1_8 111.7(4) . . ?
F7_8 C4_8 F9_8 107.5(4) . . ?
F7_8 C4_8 F8_8 107.9(4) . . ?
F9_8 C4_8 F8_8 107.1(4) . . ?
F7_8 C4_8 C1_8 111.2(4) . . ?
F9_8 C4_8 C1_8 110.2(4) . . ?
F8_8 C4_8 C1_8 112.7(4) . . ?
C1_9 O1_9 Al1 146.2(3) . . ?
O1_9 C1_9 C3_9 107.6(4) . . ?
O1_9 C1_9 C2_9 110.5(4) . . ?
C3_9 C1_9 C2_9 109.2(4) . . ?
O1_9 C1_9 C4_9 110.9(4) . . ?
C3_9 C1_9 C4_9 109.2(4) . . ?
C2_9 C1_9 C4_9 109.5(4) . . ?
F3_9 C2_9 F1_9 106.8(4) . . ?
F3_9 C2_9 F2_9 107.4(4) . . ?
F1_9 C2_9 F2_9 107.5(4) . . ?
F3_9 C2_9 C1_9 110.9(4) . . ?
F1_9 C2_9 C1_9 111.4(4) . . ?
F2_9 C2_9 C1_9 112.5(4) . . ?
F5_9 C3_9 F4_9 107.1(5) . . ?
F5_9 C3_9 F6_9 108.2(5) . . ?
F4_9 C3_9 F6_9 106.9(5) . . ?
F5_9 C3_9 C1_9 110.9(5) . . ?
F4_9 C3_9 C1_9 111.0(5) . . ?
F6_9 C3_9 C1_9 112.6(4) . . ?
F7_9 C4_9 F9_9 107.6(4) . . ?
F7_9 C4_9 F8_9 107.6(4) . . ?
F9_9 C4_9 F8_9 107.4(4) . . ?
F7_9 C4_9 C1_9 111.4(4) . . ?
F9_9 C4_9 C1_9 110.4(4) . . ?
F8_9 C4_9 C1_9 112.1(4) . . ?
C1_10 O1_10 Al1 146.1(3) . . ?
O1_10 C1_10 C2_10 107.9(4) . . ?
O1_10 C1_10 C4_10 111.1(3) . . ?
C2_10 C1_10 C4_10 109.1(3) . . ?
O1_10 C1_10 C3_10 111.2(3) . . ?
C2_10 C1_10 C3_10 109.5(4) . . ?
C4_10 C1_10 C3_10 108.1(4) . . ?
F3_10 C2_10 F1_10 107.5(4) . . ?
F3_10 C2_10 F2_10 107.3(4) . . ?
F1_10 C2_10 F2_10 107.3(4) . . ?
F3_10 C2_10 C1_10 111.1(4) . . ?
F1_10 C2_10 C1_10 111.7(4) . . ?
F2_10 C2_10 C1_10 111.7(4) . . ?
F5_10 C3_10 F4_10 107.7(4) . . ?
F5_10 C3_10 F6_10 107.3(4) . . ?
F4_10 C3_10 F6_10 107.2(4) . . ?
F5_10 C3_10 C1_10 111.1(4) . . ?
F4_10 C3_10 C1_10 110.1(4) . . ?
F6_10 C3_10 C1_10 113.3(4) . . ?
F8_10 C4_10 F7_10 107.4(4) . . ?
F8_10 C4_10 F9_10 107.7(4) . . ?
F7_10 C4_10 F9_10 106.6(4) . . ?
F8_10 C4_10 C1_10 112.3(4) . . ?
F7_10 C4_10 C1_10 111.7(3) . . ?
F9_10 C4_10 C1_10 110.8(4) . . ?
C1_11 O1_11 Al1 147.4(16) . . ?
O1_11 C1_11 C2_11 111.8(11) . . ?
O1_11 C1_11 C4_11 108.5(11) . . ?
C2_11 C1_11 C4_11 109.1(8) . . ?
O1_11 C1_11 C3_11 108.0(10) . . ?
C2_11 C1_11 C3_11 109.6(8) . . ?
C4_11 C1_11 C3_11 109.8(9) . . ?
F3_11 C2_11 F1_11 106.2(10) . . ?
F3_11 C2_11 F2_11 106.1(9) . . ?
F1_11 C2_11 F2_11 107.1(10) . . ?
F3_11 C2_11 C1_11 112.5(10) . . ?
F1_11 C2_11 C1_11 111.0(11) . . ?
F2_11 C2_11 C1_11 113.5(9) . . ?
F6_11 C3_11 F4_11 109.1(10) . . ?
F6_11 C3_11 F5_11 107.6(11) . . ?
F4_11 C3_11 F5_11 107.7(12) . . ?
F6_11 C3_11 C1_11 112.3(10) . . ?
F4_11 C3_11 C1_11 110.6(10) . . ?
F5_11 C3_11 C1_11 109.4(11) . . ?
F9_11 C4_11 F7_11 106.8(10) . . ?
F9_11 C4_11 F8_11 106.6(9) . . ?
F7_11 C4_11 F8_11 106.9(9) . . ?
F9_11 C4_11 C1_11 110.5(9) . . ?
F7_11 C4_11 C1_11 112.5(10) . . ?
F8_11 C4_11 C1_11 113.1(9) . . ?
C1_12 O1_12 Al1 150.2(19) . . ?
O1_12 C1_12 C2_12 110.6(14) . . ?
O1_12 C1_12 C3_12 110.6(14) . . ?
C2_12 C1_12 C3_12 108.8(10) . . ?
O1_12 C1_12 C4_12 107.7(12) . . ?
C2_12 C1_12 C4_12 110.1(10) . . ?
C3_12 C1_12 C4_12 109.1(10) . . ?
F3_12 C2_12 F1_12 105.5(13) . . ?
F3_12 C2_12 F2_12 107.1(12) . . ?
F1_12 C2_12 F2_12 108.9(12) . . ?
F3_12 C2_12 C1_12 112.0(14) . . ?
F1_12 C2_12 C1_12 109.8(13) . . ?
F2_12 C2_12 C1_12 113.2(11) . . ?
F5_12 C3_12 F4_12 106.9(13) . . ?
F5_12 C3_12 F6_12 108.1(11) . . ?
F4_12 C3_12 F6_12 108.0(12) . . ?
F5_12 C3_12 C1_12 111.7(11) . . ?
F4_12 C3_12 C1_12 110.1(12) . . ?
F6_12 C3_12 C1_12 111.8(11) . . ?
F8_12 C4_12 F7_12 108.7(12) . . ?
F8_12 C4_12 F9_12 108.6(13) . . ?
F7_12 C4_12 F9_12 106.3(14) . . ?
F8_12 C4_12 C1_12 111.3(12) . . ?
F7_12 C4_12 C1_12 110.3(13) . . ?
F9_12 C4_12 C1_12 111.5(13) . . ?

loop_
_geom_bond_atom_site_label_1
_geom_bond_atom_site_label_2
_geom_bond_distance
_geom_bond_site_symmetry_2
_geom_bond_publ_flag
Ru2 C11 1.907(6) . ?
Ru2 C10 1.951(5) . ?
Ru2 C12 1.972(5) . ?
Ru2 N2 2.075(4) . ?
Ru2 C13 2.342(6) . ?
Ru2 Ru1 2.7702(18) . ?
Ru2 Ru3 2.771(2) . ?
Ru2 Ru4 2.787(2) . ?
Ru3 C9 1.906(6) . ?
Ru3 C7 1.915(5) . ?
Ru3 N2 1.931(4) . ?
Ru3 C8 1.954(5) . ?
Ru3 Ru4 2.801(2) . ?
Ru4 C6 1.963(5) . ?
Ru4 C4 1.966(5) . ?
Ru4 C5 1.968(6) . ?
Ru4 C13 2.049(6) . ?
Ru4 N2 2.107(4) . ?
Ru4 Ru1 2.8161(19) . ?
Ru5 C14 1.906(6) . ?
Ru5 C16 1.912(5) . ?
Ru5 N1 1.933(4) . ?
Ru5 C15 1.949(5) . ?
Ru5 Ru6 2.7740(16) . ?
Ru5 Ru8 2.815(2) . ?
Ru6 C21 1.889(6) . ?
Ru6 C22 1.960(5) . ?
Ru6 C20 1.968(5) . ?
Ru6 N1 2.065(4) . ?
Ru6 C26 2.425(5) . ?
Ru6 Ru7 2.7490(18) . ?
Ru6 Ru8 2.823(2) . ?
Ru7 C23 1.906(5) . ?
Ru7 C25 1.925(6) . ?
Ru7 C24 1.929(6) . ?
Ru7 N1 1.950(4) . ?
Ru7 Ru8 2.804(2) . ?
Ru8 C19 1.966(6) . ?
Ru8 C17 1.976(5) . ?
Ru8 C18 1.977(6) . ?
Ru8 C26 2.013(6) . ?
Ru8 N1 2.142(4) . ?
Al1 O1_11 1.703(16) . ?
Al1 O1_8 1.721(3) . ?
Al1 O1_10 1.724(4) . ?
Al1 O1_9 1.725(4) . ?
Al1 O1_12 1.75(2) . ?
Al2 O1_4 1.64(4) . ?
Al2 O1_2 1.70(3) . ?
Al2 O1_5 1.720(4) . ?
Al2 O1_6 1.726(3) . ?
Al2 O1_3 1.731(4) . ?
Al2 O1_1 1.732(6) . ?
Ru1 C3 1.906(6) . ?
Ru1 C2 1.919(6) . ?
Ru1 N2 1.933(4) . ?
Ru1 C1 1.950(5) . ?
O1 C1 1.133(6) . ?
O2 C2 1.136(6) . ?
O3 C3 1.131(6) . ?
O4 C4 1.126(5) . ?
O5 C5 1.116(6) . ?
O6 C6 1.128(5) . ?
O7 C7 1.130(5) . ?
O8 C8 1.129(5) . ?
O9 C9 1.131(6) . ?
O10 C10 1.134(5) . ?
O11 C11 1.119(6) . ?
O12 C12 1.125(5) . ?
O13 C13 1.127(6) . ?
O14 C14 1.128(5) . ?
O15 C15 1.137(5) . ?
O16 C16 1.134(6) . ?
O17 C17 1.128(5) . ?
O18 C18 1.112(6) . ?
O19 C19 1.129(6) . ?
O20 C20 1.135(5) . ?
O21 C21 1.129(6) . ?
O22 C22 1.129(5) . ?
O23 C23 1.124(6) . ?
O24 C24 1.151(6) . ?
O25 C25 1.135(6) . ?
O26 C26 1.138(6) . ?
O1_1 C1_1 1.351(5) . ?
C1_1 C3_1 1.535(7) . ?
C1_1 C2_1 1.551(7) . ?
C1_1 C4_1 1.556(7) . ?
C2_1 F3_1 1.332(7) . ?
C2_1 F1_1 1.333(7) . ?
C2_1 F2_1 1.339(5) . ?
C3_1 F5_1 1.328(7) . ?
C3_1 F4_1 1.331(8) . ?
C3_1 F6_1 1.343(5) . ?
C4_1 F9_1 1.323(8) . ?
C4_1 F8_1 1.340(6) . ?
C4_1 F7_1 1.342(7) . ?
O1_2 C1_2 1.355(14) . ?
C1_2 C4_2 1.545(12) . ?
C1_2 C3_2 1.547(12) . ?
C1_2 C2_2 1.551(12) . ?
C2_2 F1_2 1.325(13) . ?
C2_2 F2_2 1.330(13) . ?
C2_2 F3_2 1.338(13) . ?
C3_2 F5_2 1.337(13) . ?
C3_2 F6_2 1.337(13) . ?
C3_2 F4_2 1.339(13) . ?
C4_2 F9_2 1.336(13) . ?
C4_2 F7_2 1.336(13) . ?
C4_2 F8_2 1.337(13) . ?
O1_3 C1_3 1.350(5) . ?
C1_3 C3_3 1.539(6) . ?
C1_3 C2_3 1.549(6) . ?
C1_3 C4_3 1.557(5) . ?
C2_3 F3_3 1.311(5) . ?
C2_3 F2_3 1.343(5) . ?
C2_3 F1_3 1.362(5) . ?
C3_3 F4_3 1.318(6) . ?
C3_3 F6_3 1.338(5) . ?
C3_3 F5_3 1.369(5) . ?
C4_3 F9_3 1.303(5) . ?
C4_3 F8_3 1.333(5) . ?
C4_3 F7_3 1.371(6) . ?
O1_4 C1_4 1.342(14) . ?
C1_4 C2_4 1.552(13) . ?
C1_4 C3_4 1.552(13) . ?
C1_4 C4_4 1.558(13) . ?
C2_4 F3_4 1.333(14) . ?
C2_4 F1_4 1.340(14) . ?
C2_4 F2_4 1.341(14) . ?
C3_4 F4_4 1.333(14) . ?
C3_4 F5_4 1.336(14) . ?
C3_4 F6_4 1.342(14) . ?
C4_4 F9_4 1.331(14) . ?
C4_4 F7_4 1.336(14) . ?
C4_4 F8_4 1.339(14) . ?
O1_5 C1_5 1.353(5) . ?
C1_5 C3_5 1.547(6) . ?
C1_5 C2_5 1.550(6) . ?
C1_5 C4_5 1.558(5) . ?
C2_5 F3_5 1.331(5) . ?
C2_5 F2_5 1.337(5) . ?
C2_5 F1_5 1.347(5) . ?
C3_5 F4_5 1.325(5) . ?
C3_5 F5_5 1.340(5) . ?
C3_5 F6_5 1.344(5) . ?
C4_5 F7_5 1.326(5) . ?
C4_5 F9_5 1.327(5) . ?
C4_5 F8_5 1.349(5) . ?
O1_6 C1_6 1.353(5) . ?
C1_6 C4_6 1.552(6) . ?
C1_6 C2_6 1.554(6) . ?
C1_6 C3_6 1.559(5) . ?
C2_6 F3_6 1.320(5) . ?
C2_6 F2_6 1.338(5) . ?
C2_6 F1_6 1.342(4) . ?
C3_6 F4_6 1.328(5) . ?
C3_6 F6_6 1.330(5) . ?
C3_6 F5_6 1.342(5) . ?
C4_6 F9_6 1.326(5) . ?
C4_6 F7_6 1.331(5) . ?
C4_6 F8_6 1.341(5) . ?
O1_8 C1_8 1.354(5) . ?
C1_8 C2_8 1.544(6) . ?
C1_8 C4_8 1.550(6) . ?
C1_8 C3_8 1.563(6) . ?
C2_8 F3_8 1.326(5) . ?
C2_8 F1_8 1.336(5) . ?
C2_8 F2_8 1.339(5) . ?
C3_8 F4_8 1.315(5) . ?
C3_8 F5_8 1.328(6) . ?
C3_8 F6_8 1.349(5) . ?
C4_8 F7_8 1.333(5) . ?
C4_8 F9_8 1.334(5) . ?
C4_8 F8_8 1.339(5) . ?
O1_9 C1_9 1.358(5) . ?
C1_9 C3_9 1.542(7) . ?
C1_9 C2_9 1.548(6) . ?
C1_9 C4_9 1.556(6) . ?
C2_9 F3_9 1.328(5) . ?
C2_9 F1_9 1.335(6) . ?
C2_9 F2_9 1.335(5) . ?
C3_9 F5_9 1.328(7) . ?
C3_9 F4_9 1.337(7) . ?
C3_9 F6_9 1.340(5) . ?
C4_9 F7_9 1.330(5) . ?
C4_9 F9_9 1.335(5) . ?
C4_9 F8_9 1.339(5) . ?
O1_10 C1_10 1.348(5) . ?
C1_10 C2_10 1.548(6) . ?
C1_10 C4_10 1.552(6) . ?
C1_10 C3_10 1.559(5) . ?
C2_10 F3_10 1.326(5) . ?
C2_10 F1_10 1.332(5) . ?
C2_10 F2_10 1.349(5) . ?
C3_10 F5_10 1.331(5) . ?
C3_10 F4_10 1.333(5) . ?
C3_10 F6_10 1.339(5) . ?
C4_10 F8_10 1.333(5) . ?
C4_10 F7_10 1.333(5) . ?
C4_10 F9_10 1.336(5) . ?
O1_11 C1_11 1.357(10) . ?
C1_11 C2_11 1.549(10) . ?
C1_11 C4_11 1.550(10) . ?
C1_11 C3_11 1.557(10) . ?
C2_11 F3_11 1.330(10) . ?
C2_11 F1_11 1.332(10) . ?
C2_11 F2_11 1.350(10) . ?
C3_11 F6_11 1.327(10) . ?
C3_11 F4_11 1.329(10) . ?
C3_11 F5_11 1.333(11) . ?
C4_11 F9_11 1.332(10) . ?
C4_11 F7_11 1.336(10) . ?
C4_11 F8_11 1.338(10) . ?
O1_12 C1_12 1.352(11) . ?
C1_12 C2_12 1.551(11) . ?
C1_12 C3_12 1.552(11) . ?
C1_12 C4_12 1.557(11) . ?
C2_12 F3_12 1.329(12) . ?
C2_12 F1_12 1.335(11) . ?
C2_12 F2_12 1.341(12) . ?
C3_12 F5_12 1.335(12) . ?
C3_12 F4_12 1.340(12) . ?
C3_12 F6_12 1.343(12) . ?
C4_12 F8_12 1.323(12) . ?
C4_12 F7_12 1.332(12) . ?
C4_12 F9_12 1.336(12) . ?
